data_7017369
loop_
_publ_author_name
'Dai, Qi Xiu'
'Seino, Hidetake'
'Mizobe, Yasushi'

_publ_section_title
;
 Transformations of aryl isothiocyanates on tetraphosphine tungsten
 complexes and reactivity of the resulting dithiocarbonimidate ligand.
;
_journal_issue 44
_journal_name_full 'Dalton transactions (Cambridge, England : 2003)'
_journal_page_first 11822
_journal_page_last 11830
_journal_paper_doi 10.1039/c1dt11201e
_journal_volume 40
_journal_year 2011
_chemical_formula_moiety 'C62.25 H54.50 Cl6.50 N2 P4 S2 W '
_chemical_formula_sum 'C62.25 H54.5 Cl6.5 N2 P4 S2 W'
_chemical_formula_weight 1432.94
_space_group_IT_number 2
_symmetry_cell_setting triclinic
_symmetry_Int_Tables_number 2
_symmetry_space_group_name_Hall '-P 1'
_symmetry_space_group_name_H-M 'P -1'
_audit_creation_date 2011-05-27
_audit_creation_method 'by CrystalStructure 3.8'
_cell_angle_alpha 81.904(4)
_cell_angle_beta 88.235(4)
_cell_angle_gamma 69.704(3)
_cell_formula_units_Z 6
_cell_length_a 19.160(2)
_cell_length_b 21.884(2)
_cell_length_c 24.197(3)
_cell_measurement_reflns_used 23954
_cell_measurement_temperature 113.1
_cell_measurement_theta_max 27.9
_cell_measurement_theta_min 3.0
_cell_volume 9419.2(18)
_computing_cell_refinement CrystalClear
_computing_data_collection CrystalClear
_computing_data_reduction CrystalStructure
_computing_publication_material 'CrystalStructure 3.8'
_computing_structure_refinement SHELXL
_computing_structure_solution SHELXS97
_diffrn_ambient_temperature 113.1
_diffrn_detector_area_resol_mean 7.31
_diffrn_measured_fraction_theta_full 0.993
_diffrn_measured_fraction_theta_max 0.993
_diffrn_measurement_device_type 'Rigaku Mercury'
_diffrn_measurement_method \w
_diffrn_radiation_type 'Mo K\a'
_diffrn_radiation_wavelength 0.71070
_diffrn_reflns_av_R_equivalents 0.055
_diffrn_reflns_limit_h_max 24
_diffrn_reflns_limit_h_min -25
_diffrn_reflns_limit_k_max 28
_diffrn_reflns_limit_k_min -28
_diffrn_reflns_limit_l_max 31
_diffrn_reflns_limit_l_min -31
_diffrn_reflns_number 116153
_diffrn_reflns_theta_full 27.88
_diffrn_reflns_theta_max 27.88
_exptl_absorpt_coefficient_mu 2.327
_exptl_absorpt_correction_T_max 0.890
_exptl_absorpt_correction_T_min 0.651
_exptl_absorpt_correction_type multi-scan
_exptl_absorpt_process_details 'Jacobson, R. (1998) Private communication'
_exptl_crystal_colour red
_exptl_crystal_density_diffrn 1.516
_exptl_crystal_density_method 'not measured'
_exptl_crystal_description platelet
_exptl_crystal_F_000 4311.00
_exptl_crystal_size_max 0.20
_exptl_crystal_size_mid 0.15
_exptl_crystal_size_min 0.05
_refine_diff_density_max 5.30
_refine_diff_density_min -2.48
_refine_ls_extinction_method none
_refine_ls_goodness_of_fit_ref 1.083
_refine_ls_hydrogen_treatment refall
_refine_ls_number_parameters 2152
_refine_ls_number_reflns 44606
_refine_ls_R_factor_gt 0.0657
_refine_ls_shift/su_max 0.0020
_refine_ls_structure_factor_coef Fsqd
_refine_ls_weighting_details 'w = 1/[\s^2^(Fo^2^)+(0.0000P)^2^+0.0000P] where P=(Fo^2^+2Fc^2^)/3'
_refine_ls_weighting_scheme calc
_refine_ls_wR_factor_ref 0.1927
_reflns_number_gt 31991
_reflns_number_total 44606
_reflns_threshold_expression F^2^>2.0\s(F^2^)
_cod_data_source_file c1dt11201e.txt
_cod_data_source_block '__[W(S2CNC6H4Cl)(CNC6H4Cl)(P4)]-2.25CH2Cl2'
_cod_original_cell_volume 9419.4(17)
_cod_original_formula_sum 'C62.25 H54.50 Cl6.50 N2 P4 S2 W '
_cod_database_code 7017369

loop_
_symmetry_equiv_pos_site_id
_symmetry_equiv_pos_as_xyz
1 +X,+Y,+Z
2 -X,-Y,-Z

loop_
_atom_site_label
_atom_site_type_symbol
_atom_site_fract_x
_atom_site_fract_y
_atom_site_fract_z
_atom_site_U_iso_or_equiv
_atom_site_adp_type
_atom_site_occupancy
_atom_site_symmetry_multiplicity
_atom_site_calc_flag
_atom_site_refinement_flags
W(1) W 0.748663(12) 0.190018(11) 0.504166(10) 0.02276(6) Uani 1.00 1 d .
W(2) W 0.338177(13) 0.200639(12) 0.737780(11) 0.02703(6) Uani 1.00 1 d .
W(3) W 0.800343(16) 0.392115(15) 0.110461(11) 0.03358(7) Uani 1.00 1 d .
Cl(1) Cl 0.65516(19) 0.08290(14) 0.15653(10) 0.0742(7) Uani 1.00 1 d .
Cl(2) Cl 0.84366(15) 0.2620(2) 0.83976(12) 0.1178(16) Uani 1.00 1 d .
Cl(3) Cl 0.80935(12) 0.01105(14) 0.92532(10) 0.0633(6) Uani 1.00 1 d .
Cl(4) Cl -0.07239(12) 0.50566(11) 0.58769(12) 0.0613(6) Uani 1.00 1 d .
Cl(5) Cl 1.2130(3) 0.5120(3) 0.2011(4) 0.085(2) Uani 0.70 1 d P
Cl(6) Cl 1.2272(10) 0.4760(11) 0.2075(8) 0.114(7) Uani 0.30 1 d P
Cl(7) Cl 0.36933(14) 0.35108(17) 0.19653(14) 0.0677(8) Uani 0.85 1 d P
Cl(8) Cl 0.4228(8) 0.2671(9) 0.0684(8) 0.070(4) Uani 0.15 1 d P
Cl(9) Cl 0.06522(11) 0.26902(11) 0.53512(10) 0.0524(4) Uani 1.00 1 d .
Cl(10) Cl 0.10588(13) 0.30771(14) 0.42291(11) 0.0692(6) Uani 1.00 1 d .
Cl(11) Cl 0.33563(16) 0.61086(16) 0.14420(14) 0.0788(8) Uani 1.00 1 d .
Cl(12) Cl 0.37154(15) 0.52490(15) 0.24947(15) 0.0791(8) Uani 1.00 1 d .
Cl(13) Cl 0.0560(2) 0.0486(2) 0.72994(17) 0.1198(14) Uani 1.00 1 d .
Cl(14) Cl 0.0230(2) 0.1802(2) 0.66521(15) 0.1016(10) Uani 1.00 1 d .
Cl(15) Cl 0.51866(13) 0.07967(13) 0.95373(11) 0.0656(6) Uani 1.00 1 d .
Cl(16) Cl 0.5640(2) 0.1901(2) 0.97221(19) 0.0962(12) Uani 0.80 1 d P
Cl(17) Cl 0.6074(8) 0.1610(11) 0.9553(8) 0.103(6) Uani 0.20 1 d P
Cl(18) Cl 0.4103(3) 0.20278(19) 0.14120(19) 0.1059(14) Uani 0.85 1 d P
Cl(19) Cl 0.4271(2) 0.08163(18) 0.09742(16) 0.0799(9) Uani 0.85 1 d P
Cl(20) Cl 0.2713(2) 0.49513(18) 0.36941(17) 0.0810(10) Uani 0.80 1 d P
Cl(21) Cl 0.2588(2) 0.3710(2) 0.4068(2) 0.0971(14) Uani 0.80 1 d P
Cl(22) Cl 0.8760(15) 0.0001(14) 0.1179(12) 0.189(10) Uiso 0.25 1 d P
Cl(23) Cl 0.9878(16) -0.0203(14) 0.0321(12) 0.199(11) Uiso 0.25 1 d P
Cl(24) Cl 0.2734(17) 0.0993(15) 0.2745(12) 0.201(11) Uiso 0.25 1 d P
Cl(25) Cl 0.2464(10) 0.1566(8) 0.3643(8) 0.121(5) Uiso 0.25 1 d P
Cl(26) Cl 0.275(3) 0.220(2) 0.311(2) 0.25(2) Uiso 0.15 1 d P
Cl(27) Cl 0.2338(12) 0.1098(10) 0.3262(10) 0.086(5) Uiso 0.15 1 d P
Cl(28) Cl 0.1748(16) 0.3517(17) 0.2829(14) 0.188(12) Uiso 0.20 1 d P
Cl(29) Cl 0.230(4) 0.410(2) 0.343(4) 0.55(7) Uiso 0.20 1 d P
Cl(30) Cl 0.927(2) -0.014(2) 0.074(2) 0.30(2) Uiso 0.25 1 d P
Cl(31) Cl 1.017(2) -0.0821(19) 0.1188(18) 0.264(17) Uiso 0.25 1 d P
S(1) S 0.71099(8) 0.14895(7) 0.42020(7) 0.0260(3) Uani 1.00 1 d .
S(2) S 0.71781(8) 0.27841(7) 0.41975(7) 0.0276(3) Uani 1.00 1 d .
S(3) S 0.45418(9) 0.14520(9) 0.80245(7) 0.0327(3) Uani 1.00 1 d .
S(4) S 0.45781(8) 0.17298(8) 0.68306(7) 0.0293(3) Uani 1.00 1 d .
S(5) S 0.92782(9) 0.40561(9) 0.12373(7) 0.0337(3) Uani 1.00 1 d .
S(6) S 0.78465(9) 0.50334(9) 0.13834(7) 0.0313(3) Uani 1.00 1 d .
P(1) P 0.86585(8) 0.21043(8) 0.47963(7) 0.0261(3) Uani 1.00 1 d .
P(2) P 0.84887(8) 0.08323(8) 0.53298(7) 0.0253(3) Uani 1.00 1 d .
P(3) P 0.69652(9) 0.12883(8) 0.57844(7) 0.0257(3) Uani 1.00 1 d .
P(4) P 0.61366(8) 0.26351(8) 0.51124(7) 0.0267(3) Uani 1.00 1 d .
P(5) P 0.33425(9) 0.11827(8) 0.67830(7) 0.0292(3) Uani 1.00 1 d .
P(6) P 0.25989(9) 0.14192(9) 0.78843(8) 0.0332(3) Uani 1.00 1 d .
P(7) P 0.25500(9) 0.27425(9) 0.80025(8) 0.0307(3) Uani 1.00 1 d .
P(8) P 0.37218(9) 0.30387(8) 0.72108(7) 0.0297(3) Uani 1.00 1 d .
P(9) P 0.74000(11) 0.47650(11) 0.03017(8) 0.0375(4) Uani 1.00 1 d .
P(10) P 0.83942(12) 0.33488(11) 0.02643(9) 0.0432(4) Uani 1.00 1 d .
P(11) P 0.82882(14) 0.27313(11) 0.13941(9) 0.0463(5) Uani 1.00 1 d .
P(12) P 0.78850(10) 0.38050(9) 0.21593(7) 0.0319(3) Uani 1.00 1 d .
N(1) N 0.6775(3) 0.2440(2) 0.3280(2) 0.0339(12) Uani 1.00 1 d .
N(2) N 0.7659(3) 0.2582(3) 0.6068(2) 0.0363(12) Uani 1.00 1 d .
N(3) N 0.5839(2) 0.1221(3) 0.7426(2) 0.0362(13) Uani 1.00 1 d .
N(4) N 0.2088(4) 0.2876(3) 0.6541(3) 0.058(2) Uani 1.00 1 d .
N(5) N 0.9068(3) 0.5288(3) 0.1533(3) 0.0450(15) Uani 1.00 1 d .
N(6) N 0.6466(4) 0.3720(4) 0.0959(4) 0.0503(19) Uiso 0.85 1 d P
N(7) N 0.648(2) 0.3738(18) 0.1293(17) 0.033(8) Uiso 0.15 1 d P
C(1) C 0.9402(3) 0.1566(3) 0.5282(2) 0.0295(13) Uani 1.00 1 d .
C(2) C 0.9434(3) 0.0863(3) 0.5243(2) 0.0282(12) Uani 1.00 1 d .
C(3) C 0.8421(3) 0.0574(2) 0.6077(2) 0.0284(12) Uani 1.00 1 d .
C(4) C 0.9006(3) 0.0176(3) 0.6433(3) 0.0381(15) Uani 1.00 1 d .
C(5) C 0.8881(4) 0.0009(3) 0.6988(3) 0.0428(17) Uani 1.00 1 d .
C(6) C 0.8177(4) 0.0239(3) 0.7201(3) 0.0460(19) Uani 1.00 1 d .
C(7) C 0.7578(4) 0.0627(3) 0.6839(3) 0.0379(15) Uani 1.00 1 d .
C(8) C 0.7702(3) 0.0796(3) 0.6290(2) 0.0296(13) Uani 1.00 1 d .
C(9) C 0.6247(3) 0.1882(3) 0.6142(2) 0.0295(13) Uani 1.00 1 d .
C(10) C 0.5674(3) 0.2288(3) 0.5691(2) 0.0293(13) Uani 1.00 1 d .
C(11) C 0.8634(3) 0.2933(3) 0.4856(2) 0.0287(13) Uani 1.00 1 d .
C(12) C 0.8740(3) 0.3112(3) 0.5366(3) 0.0330(14) Uani 1.00 1 d .
C(13) C 0.8649(4) 0.3758(3) 0.5414(3) 0.0425(17) Uani 1.00 1 d .
C(14) C 0.8442(3) 0.4239(3) 0.4958(3) 0.0419(17) Uani 1.00 1 d .
C(15) C 0.8361(3) 0.4070(3) 0.4443(3) 0.0390(16) Uani 1.00 1 d .
C(16) C 0.8455(3) 0.3427(3) 0.4387(3) 0.0339(14) Uani 1.00 1 d .
C(17) C 0.9146(3) 0.1949(3) 0.4136(2) 0.0285(12) Uani 1.00 1 d .
C(18) C 0.9817(3) 0.2059(3) 0.4044(3) 0.0383(16) Uani 1.00 1 d .
C(19) C 1.0222(3) 0.1896(3) 0.3566(3) 0.0409(17) Uani 1.00 1 d .
C(20) C 0.9957(4) 0.1626(3) 0.3167(3) 0.0396(16) Uani 1.00 1 d .
C(21) C 0.9287(3) 0.1512(3) 0.3255(3) 0.0354(14) Uani 1.00 1 d .
C(22) C 0.8885(3) 0.1677(3) 0.3737(2) 0.0275(12) Uani 1.00 1 d .
C(23) C 0.8545(3) 0.0105(3) 0.5014(2) 0.0268(12) Uani 1.00 1 d .
C(24) C 0.8606(3) 0.0142(3) 0.4434(3) 0.0321(14) Uani 1.00 1 d .
C(25) C 0.8581(3) -0.0362(3) 0.4163(3) 0.0394(16) Uani 1.00 1 d .
C(26) C 0.8507(4) -0.0918(3) 0.4469(3) 0.0430(17) Uani 1.00 1 d .
C(27) C 0.8452(4) -0.0970(3) 0.5039(4) 0.0484(19) Uani 1.00 1 d .
C(28) C 0.8460(4) -0.0449(3) 0.5309(3) 0.0396(16) Uani 1.00 1 d .
C(29) C 0.6508(3) 0.0698(2) 0.5681(2) 0.0282(13) Uani 1.00 1 d .
C(30) C 0.6559(3) 0.0440(3) 0.5190(3) 0.0355(15) Uani 1.00 1 d .
C(31) C 0.6227(4) -0.0025(3) 0.5124(3) 0.0464(19) Uani 1.00 1 d .
C(32) C 0.5850(4) -0.0233(3) 0.5571(3) 0.0394(16) Uani 1.00 1 d .
C(33) C 0.5801(3) 0.0019(3) 0.6065(3) 0.0339(14) Uani 1.00 1 d .
C(34) C 0.6123(3) 0.0485(3) 0.6128(3) 0.0324(14) Uani 1.00 1 d .
C(35) C 0.6013(3) 0.3457(3) 0.5293(2) 0.0290(13) Uani 1.00 1 d .
C(36) C 0.5320(3) 0.3843(3) 0.5478(2) 0.0317(13) Uani 1.00 1 d .
C(37) C 0.5226(4) 0.4453(3) 0.5633(3) 0.0376(15) Uani 1.00 1 d .
C(38) C 0.5798(4) 0.4693(3) 0.5600(3) 0.0395(16) Uani 1.00 1 d .
C(39) C 0.6480(3) 0.4321(3) 0.5412(3) 0.0370(15) Uani 1.00 1 d .
C(40) C 0.6588(3) 0.3702(3) 0.5253(3) 0.0318(13) Uani 1.00 1 d .
C(41) C 0.5489(3) 0.2807(3) 0.4524(3) 0.0308(13) Uani 1.00 1 d .
C(42) C 0.5275(3) 0.2312(3) 0.4381(3) 0.0347(14) Uani 1.00 1 d .
C(43) C 0.4815(3) 0.2415(3) 0.3917(3) 0.0431(17) Uani 1.00 1 d .
C(44) C 0.4561(4) 0.3039(4) 0.3592(3) 0.0465(18) Uani 1.00 1 d .
C(45) C 0.4782(4) 0.3528(4) 0.3726(3) 0.0476(19) Uani 1.00 1 d .
C(46) C 0.5234(3) 0.3429(3) 0.4190(3) 0.0353(14) Uani 1.00 1 d .
C(47) C 0.6977(3) 0.2247(3) 0.3795(2) 0.0296(13) Uani 1.00 1 d .
C(48) C 0.6712(4) 0.2011(3) 0.2921(3) 0.0382(16) Uani 1.00 1 d .
C(49) C 0.6104(4) 0.2227(4) 0.2548(3) 0.0471(18) Uani 1.00 1 d .
C(50) C 0.6064(5) 0.1855(5) 0.2138(3) 0.056(2) Uani 1.00 1 d .
C(51) C 0.6610(5) 0.1273(4) 0.2084(3) 0.051(2) Uani 1.00 1 d .
C(52) C 0.7212(5) 0.1038(4) 0.2459(3) 0.0483(19) Uani 1.00 1 d .
C(53) C 0.7256(4) 0.1401(3) 0.2874(3) 0.0407(16) Uani 1.00 1 d .
C(54) C 0.7637(3) 0.2281(2) 0.5676(2) 0.0297(13) Uani 1.00 1 d .
C(55) C 0.7868(3) 0.2581(3) 0.6614(3) 0.0346(14) Uani 1.00 1 d .
C(56) C 0.8105(5) 0.2017(4) 0.6986(3) 0.054(2) Uani 1.00 1 d .
C(57) C 0.8289(6) 0.2022(6) 0.7527(4) 0.075(3) Uani 1.00 1 d .
C(58) C 0.8234(4) 0.2604(7) 0.7704(4) 0.070(3) Uani 1.00 1 d .
C(59) C 0.8004(4) 0.3168(5) 0.7352(4) 0.065(2) Uani 1.00 1 d .
C(60) C 0.7815(4) 0.3171(4) 0.6794(4) 0.050(2) Uani 1.00 1 d .
C(61) C 0.2456(3) 0.1030(3) 0.6886(3) 0.0351(15) Uani 1.00 1 d .
C(62) C 0.2456(4) 0.0800(3) 0.7518(3) 0.0388(16) Uani 1.00 1 d .
C(63) C 0.1671(3) 0.2014(3) 0.7939(3) 0.0361(15) Uani 1.00 1 d .
C(64) C 0.1002(4) 0.1873(4) 0.7943(4) 0.051(2) Uani 1.00 1 d .
C(65) C 0.0341(4) 0.2376(4) 0.8020(4) 0.054(2) Uani 1.00 1 d .
C(66) C 0.0316(4) 0.2985(4) 0.8084(4) 0.053(2) Uani 1.00 1 d .
C(67) C 0.0973(3) 0.3138(3) 0.8093(3) 0.0413(16) Uani 1.00 1 d .
C(68) C 0.1645(3) 0.2641(3) 0.8011(3) 0.0334(14) Uani 1.00 1 d .
C(69) C 0.2382(3) 0.3598(3) 0.7722(3) 0.0349(14) Uani 1.00 1 d .
C(70) C 0.3152(3) 0.3660(3) 0.7638(3) 0.0331(14) Uani 1.00 1 d .
C(71) C 0.3363(3) 0.1442(3) 0.6036(3) 0.0313(13) Uani 1.00 1 d .
C(72) C 0.2727(3) 0.1842(3) 0.5730(3) 0.0335(14) Uani 1.00 1 d .
C(73) C 0.2765(4) 0.2075(3) 0.5175(3) 0.0415(16) Uani 1.00 1 d .
C(74) C 0.3450(4) 0.1906(3) 0.4908(3) 0.0419(16) Uani 1.00 1 d .
C(75) C 0.4088(4) 0.1503(3) 0.5200(3) 0.0385(15) Uani 1.00 1 d .
C(76) C 0.4048(3) 0.1266(3) 0.5766(3) 0.0325(13) Uani 1.00 1 d .
C(77) C 0.3986(3) 0.0329(3) 0.6869(3) 0.0331(14) Uani 1.00 1 d .
C(78) C 0.4513(3) 0.0100(3) 0.7295(3) 0.0375(16) Uani 1.00 1 d .
C(79) C 0.4960(4) -0.0568(4) 0.7387(3) 0.0472(19) Uani 1.00 1 d .
C(80) C 0.4856(4) -0.0999(3) 0.7047(3) 0.0459(19) Uani 1.00 1 d .
C(81) C 0.4339(4) -0.0773(3) 0.6625(3) 0.0421(17) Uani 1.00 1 d .
C(82) C 0.3903(4) -0.0108(3) 0.6534(3) 0.0354(14) Uani 1.00 1 d .
C(83) C 0.2802(4) 0.0999(4) 0.8591(3) 0.0421(17) Uani 1.00 1 d .
C(84) C 0.3524(4) 0.0550(4) 0.8737(3) 0.0432(17) Uani 1.00 1 d .
C(85) C 0.3695(4) 0.0222(4) 0.9271(3) 0.052(2) Uani 1.00 1 d .
C(86) C 0.3171(5) 0.0345(5) 0.9679(4) 0.068(2) Uani 1.00 1 d .
C(87) C 0.2474(5) 0.0790(5) 0.9555(3) 0.071(3) Uani 1.00 1 d .
C(88) C 0.2280(4) 0.1118(4) 0.9020(3) 0.057(2) Uani 1.00 1 d .
C(89) C 0.2732(3) 0.2708(3) 0.8743(2) 0.0323(13) Uani 1.00 1 d .
C(90) C 0.3293(4) 0.2185(4) 0.9030(3) 0.0450(18) Uani 1.00 1 d .
C(91) C 0.3390(4) 0.2110(4) 0.9599(3) 0.053(2) Uani 1.00 1 d .
C(92) C 0.2924(4) 0.2598(4) 0.9891(3) 0.053(2) Uani 1.00 1 d .
C(93) C 0.2376(4) 0.3136(4) 0.9619(3) 0.0425(17) Uani 1.00 1 d .
C(94) C 0.2277(3) 0.3195(3) 0.9053(3) 0.0373(15) Uani 1.00 1 d .
C(95) C 0.3527(3) 0.3469(3) 0.6485(2) 0.0293(12) Uani 1.00 1 d .
C(96) C 0.3555(3) 0.3124(3) 0.6038(3) 0.0344(14) Uani 1.00 1 d .
C(97) C 0.3449(4) 0.3448(3) 0.5496(3) 0.0377(15) Uani 1.00 1 d .
C(98) C 0.3307(3) 0.4121(3) 0.5396(3) 0.0374(15) Uani 1.00 1 d .
C(99) C 0.3287(3) 0.4463(3) 0.5825(3) 0.0381(15) Uani 1.00 1 d .
C(100) C 0.3394(4) 0.4139(3) 0.6375(3) 0.0388(15) Uani 1.00 1 d .
C(101) C 0.4648(3) 0.3045(3) 0.7360(3) 0.0320(13) Uani 1.00 1 d .
C(102) C 0.5093(4) 0.3209(3) 0.6934(3) 0.0367(15) Uani 1.00 1 d .
C(103) C 0.5795(3) 0.3228(3) 0.7059(3) 0.0408(16) Uani 1.00 1 d .
C(104) C 0.6041(4) 0.3100(4) 0.7605(4) 0.0480(19) Uani 1.00 1 d .
C(105) C 0.5601(4) 0.2938(4) 0.8024(3) 0.0450(17) Uani 1.00 1 d .
C(106) C 0.4912(4) 0.2913(3) 0.7905(3) 0.0399(16) Uani 1.00 1 d .
C(107) C 0.5122(3) 0.1422(3) 0.7448(2) 0.0321(13) Uani 1.00 1 d .
C(108) C 0.6308(3) 0.0975(3) 0.7902(3) 0.0372(15) Uani 1.00 1 d .
C(109) C 0.6774(4) 0.1306(3) 0.8030(3) 0.0442(17) Uani 1.00 1 d .
C(110) C 0.7298(4) 0.1062(4) 0.8449(3) 0.0461(18) Uani 1.00 1 d .
C(111) C 0.7391(4) 0.0451(4) 0.8738(3) 0.0434(17) Uani 1.00 1 d .
C(112) C 0.7013(3) 0.0073(3) 0.8643(2) 0.0268(12) Uiso 1.00 1 d .
C(113) C 0.6410(4) 0.0371(4) 0.8207(3) 0.0469(18) Uani 1.00 1 d .
C(114) C 0.2563(3) 0.2530(3) 0.6862(3) 0.0333(14) Uani 1.00 1 d .
C(115) C 0.1429(4) 0.3386(3) 0.6377(3) 0.0377(15) Uani 1.00 1 d .
C(116) C 0.0754(4) 0.3411(4) 0.6625(3) 0.0489(19) Uani 1.00 1 d .
C(117) C 0.0100(4) 0.3918(4) 0.6478(3) 0.0472(18) Uani 1.00 1 d .
C(118) C 0.0102(4) 0.4400(4) 0.6066(3) 0.0462(18) Uani 1.00 1 d .
C(119) C 0.0754(4) 0.4399(3) 0.5797(3) 0.0466(18) Uani 1.00 1 d .
C(120) C 0.1410(4) 0.3883(4) 0.5951(3) 0.0441(17) Uani 1.00 1 d .
C(121) C 0.7230(4) 0.4355(4) -0.0264(3) 0.0465(19) Uani 1.00 1 d .
C(122) C 0.7986(4) 0.3874(4) -0.0389(3) 0.0466(19) Uani 1.00 1 d .
C(123) C 0.8029(5) 0.2670(4) 0.0314(3) 0.056(2) Uani 1.00 1 d .
C(124) C 0.7797(7) 0.2454(6) -0.0148(4) 0.082(3) Uani 1.00 1 d .
C(125) C 0.7501(8) 0.1963(7) -0.0047(5) 0.110(5) Uani 1.00 1 d .
C(126) C 0.7430(9) 0.1686(7) 0.0484(5) 0.106(5) Uani 1.00 1 d .
C(127) C 0.7635(7) 0.1912(5) 0.0938(4) 0.078(3) Uani 1.00 1 d .
C(128) C 0.7951(6) 0.2397(5) 0.0851(3) 0.061(2) Uani 1.00 1 d .
C(129) C 0.7775(5) 0.2598(4) 0.2025(3) 0.052(2) Uani 1.00 1 d .
C(130) C 0.7977(4) 0.2951(3) 0.2463(3) 0.0393(16) Uani 1.00 1 d .
C(131) C 0.6480(4) 0.5341(4) 0.0435(2) 0.0413(17) Uani 1.00 1 d .
C(132) C 0.5852(4) 0.5159(5) 0.0410(3) 0.052(2) Uani 1.00 1 d .
C(133) C 0.5151(4) 0.5607(5) 0.0539(3) 0.058(2) Uani 1.00 1 d .
C(134) C 0.5077(4) 0.6203(5) 0.0692(3) 0.057(2) Uani 1.00 1 d .
C(135) C 0.5699(4) 0.6387(4) 0.0700(3) 0.052(2) Uani 1.00 1 d .
C(136) C 0.6399(4) 0.5945(4) 0.0577(3) 0.0429(17) Uani 1.00 1 d .
C(137) C 0.7851(4) 0.5295(4) -0.0096(2) 0.0397(16) Uani 1.00 1 d .
C(138) C 0.7473(4) 0.5765(4) -0.0541(3) 0.0474(19) Uani 1.00 1 d .
C(139) C 0.7831(4) 0.6126(4) -0.0879(3) 0.051(2) Uani 1.00 1 d .
C(140) C 0.8581(4) 0.6013(4) -0.0781(3) 0.052(2) Uani 1.00 1 d .
C(141) C 0.8954(4) 0.5554(4) -0.0343(3) 0.0457(18) Uani 1.00 1 d .
C(142) C 0.8605(4) 0.5190(3) 0.0003(2) 0.0380(15) Uani 1.00 1 d .
C(143) C 0.9358(4) 0.2965(4) 0.0092(3) 0.0462(18) Uani 1.00 1 d .
C(144) C 0.9698(6) 0.2293(5) 0.0082(5) 0.080(3) Uani 1.00 1 d .
C(145) C 1.0449(7) 0.2035(5) -0.0055(6) 0.097(4) Uani 1.00 1 d .
C(146) C 1.0870(6) 0.2414(5) -0.0172(4) 0.071(3) Uani 1.00 1 d .
C(147) C 1.0556(5) 0.3069(5) -0.0148(4) 0.068(2) Uani 1.00 1 d .
C(148) C 0.9800(5) 0.3343(4) -0.0009(4) 0.054(2) Uani 1.00 1 d .
C(149) C 0.9236(5) 0.2127(3) 0.1542(3) 0.051(2) Uani 1.00 1 d .
C(150) C 0.9354(7) 0.1463(4) 0.1614(4) 0.071(3) Uani 1.00 1 d .
C(151) C 1.0068(9) 0.1012(5) 0.1675(4) 0.089(4) Uani 1.00 1 d .
C(152) C 1.0657(8) 0.1217(5) 0.1663(4) 0.082(3) Uani 1.00 1 d .
C(153) C 1.0535(7) 0.1890(5) 0.1603(5) 0.091(4) Uani 1.00 1 d .
C(154) C 0.9824(5) 0.2336(4) 0.1543(4) 0.069(3) Uani 1.00 1 d .
C(155) C 0.6982(3) 0.4301(3) 0.2426(2) 0.0328(14) Uani 1.00 1 d .
C(156) C 0.6819(4) 0.4147(3) 0.2983(3) 0.0368(15) Uani 1.00 1 d .
C(157) C 0.6141(4) 0.4506(3) 0.3199(3) 0.0426(17) Uani 1.00 1 d .
C(158) C 0.5637(4) 0.5016(4) 0.2873(3) 0.0458(18) Uani 1.00 1 d .
C(159) C 0.5790(4) 0.5186(4) 0.2324(3) 0.0444(17) Uani 1.00 1 d .
C(160) C 0.6457(4) 0.4815(3) 0.2089(3) 0.0388(15) Uani 1.00 1 d .
C(161) C 0.8537(3) 0.3987(3) 0.2600(2) 0.0326(13) Uani 1.00 1 d .
C(162) C 0.9231(4) 0.3512(3) 0.2751(3) 0.0387(15) Uani 1.00 1 d .
C(163) C 0.9715(4) 0.3651(4) 0.3080(3) 0.0443(17) Uani 1.00 1 d .
C(164) C 0.9532(4) 0.4250(4) 0.3268(3) 0.0447(18) Uani 1.00 1 d .
C(165) C 0.8854(4) 0.4723(4) 0.3102(3) 0.0456(18) Uani 1.00 1 d .
C(166) C 0.8359(4) 0.4592(3) 0.2776(3) 0.0372(15) Uani 1.00 1 d .
C(167) C 0.8821(3) 0.4845(3) 0.1410(2) 0.0338(14) Uani 1.00 1 d .
C(168) C 0.9832(4) 0.5147(4) 0.1616(3) 0.0441(17) Uani 1.00 1 d .
C(169) C 1.0156(5) 0.5610(5) 0.1324(4) 0.039(2) Uiso 0.70 1 d P
C(170) C 1.0878(7) 0.5553(6) 0.1456(5) 0.049(2) Uiso 0.70 1 d P
C(171) C 1.1253(4) 0.5089(5) 0.1857(4) 0.065(2) Uani 1.00 1 d .
C(172) C 1.1003(7) 0.4554(6) 0.2104(6) 0.058(3) Uiso 0.70 1 d P
C(173) C 1.0277(6) 0.4618(5) 0.1969(4) 0.039(2) Uiso 0.70 1 d P
C(174) C 0.7045(4) 0.3831(3) 0.1071(3) 0.0432(17) Uani 1.00 1 d .
C(175) C 0.5813(5) 0.3671(4) 0.1201(4) 0.0373(19) Uiso 0.85 1 d P
C(176) C 0.5634(5) 0.3795(4) 0.1747(4) 0.045(2) Uiso 0.85 1 d P
C(177) C 0.4984(5) 0.3741(4) 0.1992(4) 0.045(2) Uiso 0.85 1 d P
C(178) C 0.4512(5) 0.3584(4) 0.1658(4) 0.043(2) Uiso 0.85 1 d P
C(179) C 0.4685(6) 0.3434(5) 0.1108(5) 0.045(2) Uiso 0.85 1 d P
C(180) C 0.5334(5) 0.3503(5) 0.0885(4) 0.050(2) Uiso 0.85 1 d P
C(181) C 0.0452(5) 0.3321(4) 0.4775(4) 0.063(2) Uani 1.00 1 d .
C(182) C 0.3862(5) 0.5379(5) 0.1732(5) 0.076(3) Uani 1.00 1 d .
C(183) C -0.0020(8) 0.1134(6) 0.6814(9) 0.141(8) Uani 1.00 1 d .
C(184) C 0.5501(6) 0.1431(6) 0.9241(4) 0.073(3) Uani 1.00 1 d .
C(185) C 0.4656(10) 0.1420(8) 0.1010(6) 0.099(5) Uani 0.85 1 d P
C(186) C 0.2562(8) 0.4278(7) 0.3470(7) 0.076(3) Uani 0.80 1 d P
C(187) C 0.911(2) 0.0364(17) 0.0577(17) 0.085(14) Uiso 0.25 1 d P
C(188) C 0.292(4) 0.162(3) 0.302(2) 0.17(3) Uiso 0.25 1 d P
C(189) C 1.0246(16) 0.5152(15) 0.1297(13) 0.052(6) Uiso 0.30 1 d P
C(190) C 1.1009(18) 0.5115(17) 0.1396(15) 0.061(7) Uiso 0.30 1 d P
C(191) C 0.254(6) 0.165(3) 0.2742(18) 0.13(3) Uiso 0.15 1 d P
C(192) C 1.0702(12) 0.5244(11) 0.2346(9) 0.033(4) Uiso 0.30 1 d P
C(193) C 0.9983(17) 0.5265(15) 0.2282(14) 0.057(7) Uiso 0.30 1 d P
C(194) C 0.2533(12) 0.3306(11) 0.3254(9) 0.014(4) Uiso 0.20 1 d P
C(195) C 0.5984(19) 0.3445(19) 0.1100(15) 0.014(6) Uiso 0.15 1 d P
C(196) C 0.614(2) 0.297(2) 0.075(2) 0.040(10) Uiso 0.15 1 d P
C(197) C 0.560(2) 0.272(2) 0.0656(19) 0.031(8) Uiso 0.15 1 d P
C(198) C 0.483(2) 0.3023(19) 0.0814(17) 0.025(7) Uiso 0.15 1 d P
C(199) C 0.463(2) 0.359(2) 0.1207(18) 0.019(8) Uiso 0.15 1 d P
C(200) C 0.519(2) 0.380(2) 0.127(2) 0.042(11) Uiso 0.15 1 d P
C(201) C 0.942(3) -0.022(3) 0.146(2) 0.16(3) Uiso 0.25 1 d P
H(1A) H 0.9883 0.1618 0.5175 0.035 Uiso 1.00 1 c R
H(1B) H 0.9289 0.1669 0.5667 0.035 Uiso 1.00 1 c R
H(2A) H 0.9772 0.0551 0.5538 0.034 Uiso 1.00 1 c R
H(2B) H 0.9627 0.0738 0.4875 0.034 Uiso 1.00 1 c R
H(4) H 0.9495 0.0017 0.6293 0.046 Uiso 1.00 1 c R
H(5) H 0.9284 -0.0268 0.7227 0.051 Uiso 1.00 1 c R
H(6) H 0.8097 0.0138 0.7587 0.055 Uiso 1.00 1 c R
H(7) H 0.7087 0.0772 0.6977 0.045 Uiso 1.00 1 c R
H(9A) H 0.6019 0.1654 0.6437 0.035 Uiso 1.00 1 c R
H(9B) H 0.6458 0.2165 0.6315 0.035 Uiso 1.00 1 c R
H(10A) H 0.5286 0.2648 0.5848 0.035 Uiso 1.00 1 c R
H(10B) H 0.5430 0.2007 0.5549 0.035 Uiso 1.00 1 c R
H(12) H 0.8875 0.2787 0.5687 0.040 Uiso 1.00 1 c R
H(12A) H 0.6881 0.4119 -0.0145 0.056 Uiso 1.00 1 c R
H(12B) H 0.7016 0.4678 -0.0598 0.056 Uiso 1.00 1 c R
H(12C) H 0.8314 0.4117 -0.0546 0.056 Uiso 1.00 1 c R
H(12D) H 0.7931 0.3601 -0.0667 0.056 Uiso 1.00 1 c R
H(12E) H 0.7233 0.2779 0.1945 0.062 Uiso 1.00 1 c R
H(12F) H 0.7917 0.2122 0.2161 0.062 Uiso 1.00 1 c R
H(13) H 0.8730 0.3870 0.5766 0.051 Uiso 1.00 1 c R
H(13A) H 0.8496 0.2708 0.2598 0.047 Uiso 1.00 1 c R
H(13B) H 0.7644 0.2962 0.2786 0.047 Uiso 1.00 1 c R
H(14) H 0.8357 0.4685 0.4998 0.050 Uiso 1.00 1 c R
H(15) H 0.8239 0.4398 0.4124 0.047 Uiso 1.00 1 c R
H(16) H 0.8398 0.3316 0.4029 0.041 Uiso 1.00 1 c R
H(18) H 1.0000 0.2248 0.4312 0.046 Uiso 1.00 1 c R
H(18A) H -0.0067 0.3429 0.4644 0.076 Uiso 1.00 1 c R
H(18B) H 0.0498 0.3721 0.4891 0.076 Uiso 1.00 1 c R
H(18C) H 0.4394 0.5314 0.1665 0.091 Uiso 1.00 1 c R
H(18D) H 0.3740 0.5046 0.1555 0.091 Uiso 1.00 1 c R
H(18E) H -0.0044 0.0955 0.6464 0.169 Uiso 1.00 1 c R
H(18F) H -0.0529 0.1278 0.6964 0.169 Uiso 1.00 1 c R
H(19) H 1.0681 0.1969 0.3512 0.049 Uiso 1.00 1 c R
H(20) H 1.0229 0.1521 0.2838 0.047 Uiso 1.00 1 c R
H(21) H 0.9104 0.1323 0.2988 0.042 Uiso 1.00 1 c R
H(22) H 0.8427 0.1602 0.3793 0.033 Uiso 1.00 1 c R
H(24) H 0.8666 0.0520 0.4224 0.038 Uiso 1.00 1 c R
H(25) H 0.8614 -0.0328 0.3768 0.047 Uiso 1.00 1 c R
H(26) H 0.8495 -0.1268 0.4283 0.052 Uiso 1.00 1 c R
H(27) H 0.8408 -0.1356 0.5248 0.058 Uiso 1.00 1 c R
H(28) H 0.8408 -0.0479 0.5702 0.047 Uiso 1.00 1 c R
H(30) H 0.6825 0.0579 0.4889 0.043 Uiso 1.00 1 c R
H(31) H 0.6259 -0.0195 0.4780 0.056 Uiso 1.00 1 c R
H(32) H 0.5626 -0.0551 0.5534 0.047 Uiso 1.00 1 c R
H(33) H 0.5544 -0.0126 0.6368 0.041 Uiso 1.00 1 c R
H(34) H 0.6084 0.0659 0.6470 0.039 Uiso 1.00 1 c R
H(36) H 0.4914 0.3686 0.5497 0.038 Uiso 1.00 1 c R
H(37) H 0.4757 0.4708 0.5764 0.045 Uiso 1.00 1 c R
H(38) H 0.5728 0.5111 0.5706 0.047 Uiso 1.00 1 c R
H(39) H 0.6879 0.4486 0.5389 0.044 Uiso 1.00 1 c R
H(40) H 0.7057 0.3453 0.5119 0.038 Uiso 1.00 1 c R
H(42) H 0.5443 0.1892 0.4602 0.042 Uiso 1.00 1 c R
H(43) H 0.4675 0.2067 0.3820 0.052 Uiso 1.00 1 c R
H(44) H 0.4236 0.3118 0.3281 0.056 Uiso 1.00 1 c R
H(45) H 0.4624 0.3944 0.3497 0.057 Uiso 1.00 1 c R
H(46) H 0.5372 0.3779 0.4284 0.042 Uiso 1.00 1 c R
H(49) H 0.5715 0.2632 0.2575 0.057 Uiso 1.00 1 c R
H(50) H 0.5645 0.2011 0.1890 0.068 Uiso 1.00 1 c R
H(52) H 0.7593 0.0628 0.2430 0.058 Uiso 1.00 1 c R
H(53) H 0.7664 0.1232 0.3132 0.049 Uiso 1.00 1 c R
H(56) H 0.8143 0.1611 0.6867 0.065 Uiso 1.00 1 c R
H(57) H 0.8455 0.1624 0.7778 0.090 Uiso 1.00 1 c R
H(59) H 0.7968 0.3569 0.7480 0.078 Uiso 1.00 1 c R
H(60) H 0.7654 0.3570 0.6543 0.060 Uiso 1.00 1 c R
H(61A) H 0.2026 0.1436 0.6774 0.042 Uiso 1.00 1 c R
H(61B) H 0.2438 0.0684 0.6669 0.042 Uiso 1.00 1 c R
H(62A) H 0.2859 0.0372 0.7618 0.046 Uiso 1.00 1 c R
H(62B) H 0.1975 0.0747 0.7624 0.046 Uiso 1.00 1 c R
H(64) H 0.1006 0.1449 0.7896 0.061 Uiso 1.00 1 c R
H(65) H -0.0112 0.2288 0.8027 0.065 Uiso 1.00 1 c R
H(66) H -0.0151 0.3317 0.8124 0.063 Uiso 1.00 1 c R
H(67) H 0.0959 0.3562 0.8152 0.050 Uiso 1.00 1 c R
H(69A) H 0.2103 0.3715 0.7362 0.042 Uiso 1.00 1 c R
H(69B) H 0.2092 0.3893 0.7986 0.042 Uiso 1.00 1 c R
H(70A) H 0.3401 0.3594 0.8005 0.040 Uiso 1.00 1 c R
H(70B) H 0.3099 0.4106 0.7449 0.040 Uiso 1.00 1 c R
H(72) H 0.2258 0.1956 0.5907 0.040 Uiso 1.00 1 c R
H(73) H 0.2325 0.2350 0.4973 0.050 Uiso 1.00 1 c R
H(74) H 0.3477 0.2070 0.4526 0.050 Uiso 1.00 1 c R
H(75) H 0.4553 0.1387 0.5019 0.046 Uiso 1.00 1 c R
H(76) H 0.4487 0.0985 0.5967 0.039 Uiso 1.00 1 c R
H(78) H 0.4574 0.0394 0.7527 0.045 Uiso 1.00 1 c R
H(79) H 0.5329 -0.0727 0.7676 0.057 Uiso 1.00 1 c R
H(80) H 0.5149 -0.1453 0.7113 0.055 Uiso 1.00 1 c R
H(81) H 0.4275 -0.1067 0.6394 0.051 Uiso 1.00 1 c R
H(82) H 0.3543 0.0049 0.6238 0.042 Uiso 1.00 1 c R
H(84) H 0.3898 0.0473 0.8462 0.052 Uiso 1.00 1 c R
H(85) H 0.4179 -0.0091 0.9357 0.062 Uiso 1.00 1 c R
H(86) H 0.3293 0.0120 1.0048 0.082 Uiso 1.00 1 c R
H(87) H 0.2116 0.0876 0.9841 0.085 Uiso 1.00 1 c R
H(88) H 0.1792 0.1426 0.8941 0.069 Uiso 1.00 1 c R
H(90) H 0.3624 0.1866 0.8826 0.054 Uiso 1.00 1 c R
H(91) H 0.3764 0.1736 0.9789 0.063 Uiso 1.00 1 c R
H(92) H 0.2987 0.2558 1.0284 0.063 Uiso 1.00 1 c R
H(93) H 0.2066 0.3466 0.9823 0.051 Uiso 1.00 1 c R
H(94) H 0.1898 0.3568 0.8866 0.045 Uiso 1.00 1 c R
H(96) H 0.3647 0.2664 0.6106 0.041 Uiso 1.00 1 c R
H(97) H 0.3474 0.3209 0.5192 0.045 Uiso 1.00 1 c R
H(98) H 0.3224 0.4343 0.5024 0.045 Uiso 1.00 1 c R
H(99) H 0.3200 0.4922 0.5754 0.046 Uiso 1.00 1 c R
H(100) H 0.3376 0.4381 0.6676 0.047 Uiso 1.00 1 c R
H(102) H 0.4918 0.3307 0.6558 0.044 Uiso 1.00 1 c R
H(103) H 0.6098 0.3330 0.6768 0.049 Uiso 1.00 1 c R
H(104) H 0.6510 0.3123 0.7695 0.058 Uiso 1.00 1 c R
H(105) H 0.5776 0.2843 0.8400 0.054 Uiso 1.00 1 c R
H(106) H 0.4617 0.2804 0.8200 0.048 Uiso 1.00 1 c R
H(109) H 0.6724 0.1718 0.7817 0.053 Uiso 1.00 1 c R
H(110) H 0.7591 0.1308 0.8539 0.055 Uiso 1.00 1 c R
H(112) H 0.7116 -0.0358 0.8838 0.032 Uiso 1.00 1 c R
H(113) H 0.6091 0.0138 0.8140 0.056 Uiso 1.00 1 c R
H(116) H 0.0748 0.3064 0.6907 0.059 Uiso 1.00 1 c R
H(117) H -0.0347 0.3928 0.6664 0.057 Uiso 1.00 1 c R
H(119) H 0.0750 0.4746 0.5512 0.056 Uiso 1.00 1 c R
H(120) H 0.1854 0.3871 0.5760 0.053 Uiso 1.00 1 c R
H(124) H 0.7845 0.2644 -0.0518 0.099 Uiso 1.00 1 c R
H(125) H 0.7342 0.1812 -0.0353 0.132 Uiso 1.00 1 c R
H(126) H 0.7238 0.1336 0.0542 0.127 Uiso 1.00 1 c R
H(127) H 0.7559 0.1735 0.1306 0.094 Uiso 1.00 1 c R
H(132) H 0.5894 0.4744 0.0310 0.062 Uiso 1.00 1 c R
H(133) H 0.4720 0.5490 0.0519 0.069 Uiso 1.00 1 c R
H(134) H 0.4605 0.6488 0.0791 0.068 Uiso 1.00 1 c R
H(135) H 0.5654 0.6808 0.0789 0.063 Uiso 1.00 1 c R
H(136) H 0.6826 0.6069 0.0592 0.051 Uiso 1.00 1 c R
H(138) H 0.6963 0.5838 -0.0611 0.057 Uiso 1.00 1 c R
H(139) H 0.7566 0.6449 -0.1177 0.062 Uiso 1.00 1 c R
H(140) H 0.8833 0.6252 -0.1015 0.062 Uiso 1.00 1 c R
H(141) H 0.9464 0.5484 -0.0276 0.055 Uiso 1.00 1 c R
H(142) H 0.8873 0.4874 0.0302 0.046 Uiso 1.00 1 c R
H(144) H 0.9421 0.2008 0.0169 0.096 Uiso 1.00 1 c R
H(145) H 1.0668 0.1575 -0.0066 0.116 Uiso 1.00 1 c R
H(146) H 1.1377 0.2228 -0.0270 0.086 Uiso 1.00 1 c R
H(147) H 1.0846 0.3345 -0.0226 0.081 Uiso 1.00 1 c R
H(148) H 0.9593 0.3800 0.0016 0.065 Uiso 1.00 1 c R
H(150) H 0.8942 0.1316 0.1622 0.085 Uiso 1.00 1 c R
H(151) H 1.0145 0.0554 0.1725 0.107 Uiso 1.00 1 c R
H(152) H 1.1149 0.0906 0.1696 0.099 Uiso 1.00 1 c R
H(153) H 1.0945 0.2039 0.1603 0.109 Uiso 1.00 1 c R
H(154) H 0.9743 0.2793 0.1502 0.083 Uiso 1.00 1 c R
H(156) H 0.7171 0.3797 0.3215 0.044 Uiso 1.00 1 c R
H(157) H 0.6030 0.4393 0.3577 0.051 Uiso 1.00 1 c R
H(158) H 0.5177 0.5257 0.3025 0.055 Uiso 1.00 1 c R
H(159) H 0.5444 0.5554 0.2104 0.053 Uiso 1.00 1 c R
H(160) H 0.6549 0.4914 0.1705 0.047 Uiso 1.00 1 c R
H(162) H 0.9370 0.3094 0.2627 0.046 Uiso 1.00 1 c R
H(163) H 1.0186 0.3325 0.3180 0.053 Uiso 1.00 1 c R
H(164) H 0.9863 0.4335 0.3505 0.054 Uiso 1.00 1 c R
H(165) H 0.8725 0.5147 0.3215 0.055 Uiso 1.00 1 c R
H(166) H 0.7891 0.4922 0.2672 0.045 Uiso 1.00 1 c R

loop_
_atom_site_aniso_label
_atom_site_aniso_U_11
_atom_site_aniso_U_22
_atom_site_aniso_U_33
_atom_site_aniso_U_12
_atom_site_aniso_U_13
_atom_site_aniso_U_23
W(1) 0.01774(11) 0.02130(12) 0.02624(12) -0.00370(9) 0.00552(9) -0.00257(9)
W(2) 0.02141(12) 0.02872(13) 0.02804(13) -0.00599(10) 0.00505(9) -0.00234(10)
W(3) 0.03951(15) 0.04374(16) 0.02592(14) -0.02350(13) 0.01142(11) -0.01102(11)
Cl(1) 0.123(2) 0.0898(18) 0.0380(11) -0.0730(18) -0.0062(13) -0.0049(11)
Cl(2) 0.0478(13) 0.265(5) 0.0415(14) -0.045(2) 0.0122(10) -0.051(2)
Cl(3) 0.0445(10) 0.0955(18) 0.0446(11) -0.0246(11) -0.0108(9) 0.0106(11)
Cl(4) 0.0407(10) 0.0472(11) 0.0853(17) 0.0020(8) -0.0221(10) -0.0139(11)
Cl(5) 0.0341(18) 0.111(4) 0.125(5) -0.030(2) 0.001(2) -0.054(4)
Cl(6) 0.077(11) 0.24(2) 0.070(7) -0.103(15) 0.011(7) -0.032(14)
Cl(7) 0.0356(11) 0.097(2) 0.079(2) -0.0313(13) 0.0088(12) -0.0200(16)
Cl(8) 0.042(7) 0.088(11) 0.090(13) -0.032(7) -0.014(7) -0.018(9)
Cl(9) 0.0378(9) 0.0618(12) 0.0572(12) -0.0150(9) 0.0002(8) -0.0128(10)
Cl(10) 0.0439(11) 0.0938(18) 0.0610(15) -0.0203(12) -0.0089(10) 0.0112(13)
Cl(11) 0.0646(15) 0.097(2) 0.0813(19) -0.0265(15) -0.0054(13) -0.0352(16)
Cl(12) 0.0541(13) 0.0890(19) 0.096(2) -0.0243(13) -0.0055(13) -0.0190(16)
Cl(13) 0.123(3) 0.192(4) 0.079(2) -0.105(3) -0.012(2) 0.001(2)
Cl(14) 0.097(2) 0.143(3) 0.069(2) -0.044(2) -0.0065(17) -0.018(2)
Cl(15) 0.0555(12) 0.0751(15) 0.0508(13) -0.0081(11) -0.0014(10) 0.0050(11)
Cl(16) 0.100(3) 0.134(3) 0.073(2) -0.056(3) 0.010(2) -0.037(2)
Cl(17) 0.054(7) 0.164(18) 0.097(13) -0.031(10) 0.010(8) -0.061(12)
Cl(18) 0.156(4) 0.072(2) 0.093(3) -0.043(2) -0.033(2) -0.004(2)
Cl(19) 0.095(2) 0.085(2) 0.076(2) -0.0485(19) 0.0205(18) -0.0200(17)
Cl(20) 0.102(2) 0.074(2) 0.075(2) -0.037(2) 0.011(2) -0.0230(18)
Cl(21) 0.0576(19) 0.086(2) 0.133(4) -0.0204(18) -0.004(2) 0.021(2)
S(1) 0.0233(6) 0.0257(7) 0.0267(7) -0.0068(5) 0.0035(5) -0.0008(5)
S(2) 0.0223(6) 0.0247(7) 0.0324(8) -0.0059(5) 0.0032(5) 0.0004(5)
S(3) 0.0249(7) 0.0428(9) 0.0260(7) -0.0076(6) 0.0063(6) -0.0022(6)
S(4) 0.0239(6) 0.0333(8) 0.0286(7) -0.0079(6) 0.0056(5) -0.0035(6)
S(5) 0.0334(8) 0.0387(8) 0.0301(8) -0.0141(7) 0.0052(6) -0.0047(6)
S(6) 0.0302(7) 0.0391(8) 0.0275(7) -0.0148(6) 0.0035(6) -0.0073(6)
P(1) 0.0208(6) 0.0266(7) 0.0291(8) -0.0061(6) 0.0040(6) -0.0037(6)
P(2) 0.0205(6) 0.0219(7) 0.0300(8) -0.0032(5) 0.0050(5) -0.0038(6)
P(3) 0.0230(7) 0.0218(7) 0.0283(8) -0.0038(5) 0.0080(6) -0.0027(5)
P(4) 0.0202(6) 0.0214(7) 0.0336(8) -0.0027(5) 0.0075(6) -0.0015(6)
P(5) 0.0256(7) 0.0283(8) 0.0323(8) -0.0088(6) 0.0050(6) -0.0015(6)
P(6) 0.0271(7) 0.0351(9) 0.0337(9) -0.0075(7) 0.0087(6) -0.0028(7)
P(7) 0.0232(7) 0.0339(8) 0.0319(8) -0.0069(6) 0.0056(6) -0.0035(6)
P(8) 0.0269(7) 0.0300(8) 0.0307(8) -0.0079(6) 0.0051(6) -0.0050(6)
P(9) 0.0376(9) 0.0588(12) 0.0239(8) -0.0246(9) 0.0060(7) -0.0112(7)
P(10) 0.0512(11) 0.0565(12) 0.0350(10) -0.0316(10) 0.0173(8) -0.0191(8)
P(11) 0.0684(13) 0.0466(11) 0.0378(10) -0.0344(10) 0.0227(9) -0.0185(8)
P(12) 0.0364(8) 0.0357(9) 0.0272(8) -0.0167(7) 0.0093(6) -0.0071(6)
N(1) 0.036(2) 0.033(2) 0.029(2) -0.012(2) -0.003(2) 0.009(2)
N(2) 0.040(3) 0.040(3) 0.032(3) -0.016(2) 0.005(2) -0.010(2)
N(3) 0.022(2) 0.051(3) 0.027(2) -0.005(2) 0.004(2) 0.001(2)
N(4) 0.046(3) 0.045(3) 0.066(5) 0.014(3) -0.016(3) -0.025(3)
N(5) 0.037(3) 0.036(3) 0.069(4) -0.021(2) 0.000(3) -0.010(3)
C(1) 0.025(2) 0.035(3) 0.030(3) -0.011(2) 0.003(2) -0.011(2)
C(2) 0.015(2) 0.034(3) 0.028(3) -0.000(2) 0.001(2) -0.001(2)
C(3) 0.029(3) 0.020(2) 0.030(3) -0.003(2) 0.001(2) 0.001(2)
C(4) 0.029(3) 0.037(3) 0.036(3) 0.001(2) 0.001(2) -0.000(2)
C(5) 0.034(3) 0.047(4) 0.034(3) 0.002(3) -0.008(2) 0.003(3)
C(6) 0.055(4) 0.042(4) 0.025(3) -0.000(3) 0.005(3) 0.004(2)
C(7) 0.037(3) 0.030(3) 0.037(3) -0.001(2) 0.007(2) -0.003(2)
C(8) 0.031(3) 0.026(3) 0.026(3) -0.004(2) 0.005(2) -0.002(2)
C(9) 0.027(2) 0.029(3) 0.032(3) -0.010(2) 0.010(2) -0.005(2)
C(10) 0.023(2) 0.027(3) 0.034(3) -0.005(2) 0.013(2) -0.002(2)
C(11) 0.020(2) 0.027(3) 0.040(3) -0.010(2) 0.008(2) -0.006(2)
C(12) 0.023(2) 0.036(3) 0.038(3) -0.010(2) 0.005(2) -0.004(2)
C(13) 0.033(3) 0.049(4) 0.050(4) -0.017(3) 0.006(3) -0.015(3)
C(14) 0.031(3) 0.027(3) 0.068(5) -0.012(2) 0.007(3) -0.004(3)
C(15) 0.030(3) 0.027(3) 0.059(4) -0.011(2) 0.009(3) -0.001(3)
C(16) 0.025(2) 0.032(3) 0.043(4) -0.011(2) 0.003(2) 0.004(2)
C(17) 0.024(2) 0.031(3) 0.026(3) -0.005(2) 0.004(2) -0.003(2)
C(18) 0.029(3) 0.040(3) 0.046(4) -0.013(2) 0.013(3) -0.010(3)
C(19) 0.022(3) 0.041(3) 0.055(4) -0.007(2) 0.017(3) -0.008(3)
C(20) 0.037(3) 0.032(3) 0.040(4) -0.004(2) 0.016(3) -0.001(2)
C(21) 0.036(3) 0.032(3) 0.036(3) -0.009(2) 0.004(2) -0.005(2)
C(22) 0.021(2) 0.026(2) 0.035(3) -0.007(2) 0.003(2) -0.003(2)
C(23) 0.020(2) 0.027(3) 0.031(3) -0.005(2) 0.000(2) -0.005(2)
C(24) 0.021(2) 0.029(3) 0.044(3) -0.003(2) 0.004(2) -0.008(2)
C(25) 0.034(3) 0.033(3) 0.048(4) -0.003(2) -0.002(3) -0.018(3)
C(26) 0.037(3) 0.029(3) 0.060(5) -0.004(2) -0.009(3) -0.015(3)
C(27) 0.054(4) 0.032(3) 0.064(5) -0.019(3) 0.004(4) -0.009(3)
C(28) 0.039(3) 0.031(3) 0.047(4) -0.012(3) 0.006(3) -0.002(3)
C(29) 0.020(2) 0.023(2) 0.035(3) -0.004(2) 0.008(2) 0.005(2)
C(30) 0.038(3) 0.031(3) 0.036(3) -0.014(2) 0.011(2) 0.001(2)
C(31) 0.065(5) 0.045(4) 0.039(4) -0.030(4) 0.020(3) -0.014(3)
C(32) 0.045(3) 0.039(3) 0.041(4) -0.023(3) 0.013(3) -0.010(3)
C(33) 0.031(3) 0.030(3) 0.042(3) -0.014(2) 0.015(2) -0.003(2)
C(34) 0.029(3) 0.027(3) 0.037(3) -0.004(2) 0.011(2) -0.008(2)
C(35) 0.025(2) 0.024(2) 0.031(3) -0.000(2) 0.008(2) -0.005(2)
C(36) 0.022(2) 0.028(3) 0.037(3) -0.001(2) 0.008(2) -0.002(2)
C(37) 0.036(3) 0.028(3) 0.041(4) -0.003(2) 0.012(3) -0.005(2)
C(38) 0.039(3) 0.027(3) 0.047(4) -0.004(2) 0.006(3) -0.011(3)
C(39) 0.033(3) 0.029(3) 0.047(4) -0.009(2) 0.004(3) -0.006(2)
C(40) 0.028(3) 0.020(2) 0.040(3) 0.000(2) 0.003(2) -0.002(2)
C(41) 0.016(2) 0.032(3) 0.040(3) -0.005(2) 0.007(2) 0.001(2)
C(42) 0.027(3) 0.031(3) 0.042(4) -0.007(2) 0.007(2) -0.001(2)
C(43) 0.020(2) 0.046(4) 0.058(5) -0.004(2) -0.001(3) -0.006(3)
C(44) 0.031(3) 0.055(4) 0.047(4) -0.006(3) -0.004(3) -0.010(3)
C(45) 0.037(3) 0.053(4) 0.040(4) -0.004(3) -0.004(3) 0.008(3)
C(46) 0.031(3) 0.028(3) 0.039(3) -0.004(2) 0.008(2) -0.002(2)
C(47) 0.024(2) 0.034(3) 0.031(3) -0.012(2) 0.005(2) 0.001(2)
C(48) 0.046(3) 0.051(4) 0.026(3) -0.032(3) 0.000(2) 0.005(2)
C(49) 0.040(4) 0.059(5) 0.042(4) -0.021(3) -0.004(3) 0.006(3)
C(50) 0.076(6) 0.085(6) 0.028(3) -0.057(5) -0.014(3) 0.007(4)
C(51) 0.075(5) 0.059(5) 0.029(3) -0.040(4) -0.001(3) 0.002(3)
C(52) 0.066(5) 0.048(4) 0.040(4) -0.031(4) -0.003(3) -0.003(3)
C(53) 0.047(4) 0.051(4) 0.029(3) -0.027(3) 0.000(3) 0.003(3)
C(54) 0.025(2) 0.019(2) 0.037(3) -0.001(2) 0.007(2) 0.001(2)
C(55) 0.026(3) 0.037(3) 0.037(3) -0.006(2) 0.008(2) -0.009(2)
C(56) 0.057(5) 0.066(5) 0.037(4) -0.023(4) 0.005(3) 0.007(3)
C(57) 0.074(6) 0.102(8) 0.043(5) -0.032(6) 0.008(4) 0.010(5)
C(58) 0.029(3) 0.144(11) 0.038(4) -0.027(5) 0.009(3) -0.023(6)
C(59) 0.034(4) 0.091(7) 0.079(7) -0.016(4) 0.010(4) -0.055(6)
C(60) 0.040(4) 0.052(4) 0.059(5) -0.010(3) 0.002(3) -0.025(4)
C(61) 0.028(3) 0.031(3) 0.049(4) -0.014(2) 0.007(2) -0.006(2)
C(62) 0.036(3) 0.039(3) 0.045(4) -0.017(3) 0.013(3) -0.011(3)
C(63) 0.023(2) 0.040(3) 0.043(4) -0.009(2) 0.007(2) -0.006(3)
C(64) 0.035(3) 0.047(4) 0.070(6) -0.013(3) 0.008(3) -0.010(4)
C(65) 0.023(3) 0.056(5) 0.090(7) -0.017(3) 0.006(3) -0.022(4)
C(66) 0.029(3) 0.050(4) 0.081(6) -0.012(3) 0.021(3) -0.023(4)
C(67) 0.029(3) 0.041(4) 0.052(4) -0.008(3) 0.009(3) -0.014(3)
C(68) 0.025(2) 0.036(3) 0.033(3) -0.004(2) 0.006(2) -0.005(2)
C(69) 0.030(3) 0.040(3) 0.031(3) -0.005(2) 0.002(2) -0.009(2)
C(70) 0.032(3) 0.034(3) 0.034(3) -0.013(2) 0.006(2) -0.006(2)
C(71) 0.030(3) 0.022(2) 0.042(3) -0.008(2) 0.005(2) -0.005(2)
C(72) 0.033(3) 0.032(3) 0.037(3) -0.015(2) 0.002(2) -0.004(2)
C(73) 0.040(3) 0.039(3) 0.044(4) -0.014(3) -0.010(3) 0.002(3)
C(74) 0.053(4) 0.050(4) 0.031(3) -0.029(3) 0.004(3) -0.004(3)
C(75) 0.038(3) 0.044(4) 0.041(4) -0.022(3) 0.010(3) -0.011(3)
C(76) 0.031(3) 0.027(3) 0.037(3) -0.007(2) 0.003(2) -0.005(2)
C(77) 0.026(2) 0.030(3) 0.037(3) -0.006(2) 0.014(2) 0.001(2)
C(78) 0.033(3) 0.035(3) 0.043(4) -0.014(2) 0.018(3) 0.000(2)
C(79) 0.037(3) 0.047(4) 0.045(4) -0.002(3) 0.010(3) 0.002(3)
C(80) 0.037(3) 0.029(3) 0.061(5) -0.002(3) 0.018(3) 0.001(3)
C(81) 0.042(3) 0.026(3) 0.058(4) -0.012(3) 0.018(3) -0.007(3)
C(82) 0.038(3) 0.031(3) 0.041(3) -0.015(2) 0.009(2) -0.006(2)
C(83) 0.036(3) 0.051(4) 0.036(3) -0.013(3) 0.010(3) -0.003(3)
C(84) 0.043(3) 0.052(4) 0.032(3) -0.016(3) 0.014(3) -0.002(3)
C(85) 0.049(4) 0.043(4) 0.047(4) -0.003(3) 0.008(3) 0.012(3)
C(86) 0.060(5) 0.077(6) 0.043(5) -0.000(4) 0.013(4) 0.012(4)
C(87) 0.064(5) 0.073(6) 0.041(4) 0.008(4) 0.024(4) 0.019(4)
C(88) 0.038(4) 0.059(5) 0.053(5) 0.001(3) 0.023(3) 0.012(4)
C(89) 0.025(2) 0.041(3) 0.029(3) -0.009(2) 0.007(2) -0.005(2)
C(90) 0.037(3) 0.060(4) 0.029(3) -0.008(3) 0.006(2) -0.002(3)
C(91) 0.043(4) 0.074(5) 0.026(3) -0.003(4) 0.002(3) -0.002(3)
C(92) 0.045(4) 0.077(6) 0.030(3) -0.013(4) 0.010(3) -0.006(3)
C(93) 0.036(3) 0.053(4) 0.039(4) -0.016(3) 0.011(3) -0.012(3)
C(94) 0.029(3) 0.048(4) 0.035(3) -0.012(3) 0.006(2) -0.008(3)
C(95) 0.028(2) 0.028(3) 0.028(3) -0.007(2) 0.001(2) 0.001(2)
C(96) 0.034(3) 0.029(3) 0.038(3) -0.008(2) 0.006(2) -0.007(2)
C(97) 0.039(3) 0.034(3) 0.037(3) -0.009(3) 0.001(2) -0.001(2)
C(98) 0.035(3) 0.037(3) 0.035(3) -0.009(2) 0.001(2) 0.006(2)
C(99) 0.035(3) 0.029(3) 0.046(4) -0.008(2) 0.003(3) 0.001(2)
C(100) 0.043(3) 0.034(3) 0.045(4) -0.019(3) 0.007(3) -0.012(3)
C(101) 0.022(2) 0.035(3) 0.038(3) -0.007(2) 0.004(2) -0.010(2)
C(102) 0.038(3) 0.034(3) 0.037(3) -0.010(2) 0.009(2) -0.010(2)
C(103) 0.030(3) 0.045(4) 0.053(4) -0.017(3) 0.011(3) -0.013(3)
C(104) 0.031(3) 0.046(4) 0.066(5) -0.009(3) 0.005(3) -0.018(3)
C(105) 0.035(3) 0.055(4) 0.045(4) -0.013(3) -0.007(3) -0.013(3)
C(106) 0.037(3) 0.039(3) 0.042(4) -0.011(3) 0.004(3) -0.007(3)
C(107) 0.029(3) 0.032(3) 0.032(3) -0.008(2) 0.004(2) -0.001(2)
C(108) 0.032(3) 0.045(4) 0.031(3) -0.009(3) 0.007(2) -0.004(2)
C(109) 0.041(3) 0.039(4) 0.048(4) -0.011(3) 0.012(3) -0.004(3)
C(110) 0.040(3) 0.060(5) 0.041(4) -0.021(3) 0.002(3) -0.006(3)
C(111) 0.030(3) 0.059(4) 0.034(3) -0.011(3) 0.001(2) 0.004(3)
C(113) 0.042(4) 0.053(4) 0.044(4) -0.020(3) 0.007(3) 0.003(3)
C(114) 0.026(3) 0.027(3) 0.046(4) -0.007(2) 0.003(2) -0.010(2)
C(115) 0.036(3) 0.028(3) 0.043(4) 0.001(2) -0.011(3) -0.012(2)
C(116) 0.051(4) 0.053(4) 0.042(4) -0.022(3) -0.010(3) 0.006(3)
C(117) 0.035(3) 0.055(4) 0.050(4) -0.014(3) 0.003(3) -0.007(3)
C(118) 0.035(3) 0.043(4) 0.058(5) -0.011(3) -0.006(3) -0.006(3)
C(119) 0.043(4) 0.038(4) 0.057(5) -0.014(3) -0.012(3) 0.002(3)
C(120) 0.032(3) 0.052(4) 0.051(4) -0.017(3) -0.005(3) -0.006(3)
C(121) 0.052(4) 0.073(5) 0.026(3) -0.036(4) 0.004(3) -0.010(3)
C(122) 0.057(4) 0.065(5) 0.036(4) -0.038(4) 0.017(3) -0.024(3)
C(123) 0.069(5) 0.077(6) 0.044(4) -0.046(5) 0.023(4) -0.032(4)
C(124) 0.131(10) 0.113(9) 0.049(5) -0.092(8) 0.030(6) -0.037(6)
C(125) 0.168(13) 0.165(13) 0.071(8) -0.138(12) 0.053(8) -0.065(8)
C(126) 0.184(15) 0.123(10) 0.072(8) -0.123(11) 0.027(9) -0.035(7)
C(127) 0.126(9) 0.087(7) 0.058(6) -0.077(7) 0.029(6) -0.030(5)
C(128) 0.090(7) 0.072(6) 0.041(4) -0.049(5) 0.031(4) -0.024(4)
C(129) 0.079(6) 0.048(4) 0.044(4) -0.040(4) 0.024(4) -0.017(3)
C(130) 0.050(4) 0.032(3) 0.036(3) -0.015(3) 0.009(3) -0.004(2)
C(131) 0.038(3) 0.070(5) 0.023(3) -0.026(3) 0.005(2) -0.013(3)
C(132) 0.039(4) 0.084(6) 0.037(4) -0.030(4) 0.004(3) -0.005(4)
C(133) 0.044(4) 0.102(7) 0.038(4) -0.038(5) 0.008(3) -0.016(4)
C(134) 0.035(4) 0.091(7) 0.038(4) -0.012(4) 0.007(3) -0.013(4)
C(135) 0.037(3) 0.071(5) 0.045(4) -0.012(3) 0.002(3) -0.013(4)
C(136) 0.032(3) 0.066(5) 0.031(3) -0.017(3) 0.002(2) -0.008(3)
C(137) 0.038(3) 0.060(4) 0.023(3) -0.021(3) 0.012(2) -0.008(3)
C(138) 0.038(3) 0.078(5) 0.027(3) -0.022(3) 0.003(3) -0.008(3)
C(139) 0.052(4) 0.074(5) 0.026(3) -0.024(4) -0.000(3) 0.004(3)
C(140) 0.048(4) 0.074(5) 0.035(4) -0.028(4) 0.011(3) -0.003(3)
C(141) 0.038(3) 0.065(5) 0.032(3) -0.020(3) 0.002(3) 0.005(3)
C(142) 0.037(3) 0.054(4) 0.023(3) -0.016(3) 0.007(2) -0.007(2)
C(143) 0.053(4) 0.044(4) 0.046(4) -0.018(3) 0.021(3) -0.019(3)
C(144) 0.085(7) 0.057(6) 0.111(10) -0.038(5) 0.046(7) -0.030(6)
C(145) 0.087(8) 0.060(6) 0.148(13) -0.021(6) 0.051(8) -0.050(7)
C(146) 0.068(6) 0.064(6) 0.086(7) -0.020(5) 0.037(5) -0.036(5)
C(147) 0.045(4) 0.079(6) 0.089(8) -0.025(4) 0.018(4) -0.039(6)
C(148) 0.053(4) 0.061(5) 0.057(5) -0.027(4) 0.012(4) -0.026(4)
C(149) 0.091(6) 0.036(3) 0.030(3) -0.027(4) 0.019(4) -0.009(3)
C(150) 0.122(9) 0.038(4) 0.055(5) -0.030(5) -0.005(5) -0.011(4)
C(151) 0.170(14) 0.034(5) 0.048(5) -0.012(7) 0.001(7) -0.014(4)
C(152) 0.112(9) 0.044(5) 0.057(6) 0.014(6) 0.013(6) -0.007(4)
C(153) 0.085(8) 0.058(6) 0.101(10) -0.004(5) 0.031(7) 0.023(6)
C(154) 0.073(6) 0.037(4) 0.081(7) -0.010(4) 0.030(5) 0.010(4)
C(155) 0.036(3) 0.043(3) 0.028(3) -0.023(3) 0.007(2) -0.011(2)
C(156) 0.043(3) 0.035(3) 0.032(3) -0.013(3) 0.009(2) -0.004(2)
C(157) 0.046(4) 0.049(4) 0.038(4) -0.023(3) 0.015(3) -0.010(3)
C(158) 0.034(3) 0.056(4) 0.053(4) -0.020(3) 0.012(3) -0.017(3)
C(159) 0.035(3) 0.048(4) 0.049(4) -0.013(3) 0.003(3) -0.006(3)
C(160) 0.037(3) 0.053(4) 0.031(3) -0.020(3) 0.005(2) -0.010(3)
C(161) 0.037(3) 0.038(3) 0.026(3) -0.017(2) 0.008(2) -0.007(2)
C(162) 0.041(3) 0.041(3) 0.032(3) -0.013(3) 0.003(2) -0.002(2)
C(163) 0.040(3) 0.050(4) 0.035(3) -0.010(3) -0.007(3) 0.005(3)
C(164) 0.048(4) 0.052(4) 0.039(4) -0.026(3) -0.011(3) 0.005(3)
C(165) 0.053(4) 0.040(4) 0.044(4) -0.017(3) -0.013(3) 0.001(3)
C(166) 0.041(3) 0.036(3) 0.031(3) -0.009(3) -0.006(2) -0.004(2)
C(167) 0.033(3) 0.037(3) 0.031(3) -0.013(2) 0.008(2) -0.002(2)
C(168) 0.039(3) 0.048(4) 0.051(4) -0.022(3) 0.005(3) -0.011(3)
C(171) 0.038(4) 0.105(8) 0.072(6) -0.041(5) 0.006(4) -0.037(6)
C(174) 0.053(4) 0.049(4) 0.041(4) -0.034(3) 0.011(3) -0.009(3)
C(181) 0.049(4) 0.033(4) 0.103(8) -0.010(3) 0.004(5) -0.005(4)
C(182) 0.060(5) 0.090(8) 0.093(8) -0.031(5) 0.024(5) -0.053(6)
C(183) 0.077(9) 0.075(9) 0.26(2) -0.017(7) -0.024(12) 0.011(11)
C(184) 0.092(7) 0.104(8) 0.036(4) -0.051(7) 0.004(4) -0.005(5)
C(185) 0.148(15) 0.106(11) 0.068(9) -0.070(11) 0.017(9) -0.035(8)
C(186) 0.070(8) 0.060(7) 0.090(11) -0.009(6) -0.001(7) -0.014(7)

loop_
_atom_type_symbol
_atom_type_description
_atom_type_scat_dispersion_real
_atom_type_scat_dispersion_imag
_atom_type_scat_source
C C 0.003 0.002
;
International Tables for Crystallography
(1992, Vol. C, Tables 4.2.6.8 and 6.1.1.4)
;
H H 0.000 0.000
;
International Tables for Crystallography
(1992, Vol. C, Table 6.1.1.4)
;
N N 0.006 0.003
;
International Tables for Crystallography
(1992, Vol. C, Tables 4.2.6.8 and 6.1.1.4)
;
P P 0.102 0.094
;
International Tables for Crystallography
(1992, Vol. C, Tables 4.2.6.8 and 6.1.1.4)
;
S S 0.125 0.123
;
International Tables for Crystallography
(1992, Vol. C, Tables 4.2.6.8 and 6.1.1.4)
;
Cl Cl 0.148 0.159
;
International Tables for Crystallography
(1992, Vol. C, Tables 4.2.6.8 and 6.1.1.4)
;
W W -0.849 6.872
;
International Tables for Crystallography
(1992, Vol. C, Tables 4.2.6.8 and 6.1.1.4)
;

loop_
_geom_angle_atom_site_label_1
_geom_angle_atom_site_label_2
_geom_angle_atom_site_label_3
_geom_angle
_geom_angle_publ_flag
S(1) W(1) S(2) 68.94(5) yes
S(1) W(1) P(1) 106.62(5) yes
S(1) W(1) P(2) 92.45(5) yes
S(1) W(1) P(3) 98.19(5) yes
S(1) W(1) P(4) 88.64(5) yes
S(1) W(1) C(54) 172.54(16) yes
S(2) W(1) P(1) 73.88(5) yes
S(2) W(1) P(2) 136.81(5) yes
S(2) W(1) P(3) 145.08(5) yes
S(2) W(1) P(4) 72.23(4) yes
S(2) W(1) C(54) 108.40(18) yes
P(1) W(1) P(2) 75.06(5) yes
P(1) W(1) P(3) 140.44(5) yes
P(1) W(1) P(4) 134.35(5) yes
P(1) W(1) C(54) 78.7(2) yes
P(2) W(1) P(3) 73.53(5) yes
P(2) W(1) P(4) 148.59(5) yes
P(2) W(1) C(54) 93.98(15) yes
P(3) W(1) P(4) 75.24(5) yes
P(3) W(1) C(54) 80.1(2) yes
P(4) W(1) C(54) 83.90(17) yes
S(3) W(2) S(4) 68.17(5) yes
S(3) W(2) P(5) 106.72(5) yes
S(3) W(2) P(6) 96.24(5) yes
S(3) W(2) P(7) 99.82(5) yes
S(3) W(2) P(8) 89.01(5) yes
S(3) W(2) C(114) 171.6(2) yes
S(4) W(2) P(5) 73.72(6) yes
S(4) W(2) P(6) 138.19(5) yes
S(4) W(2) P(7) 146.64(6) yes
S(4) W(2) P(8) 73.05(5) yes
S(4) W(2) C(114) 108.0(2) yes
P(5) W(2) P(6) 74.49(6) yes
P(5) W(2) P(7) 138.91(6) yes
P(5) W(2) P(8) 134.19(5) yes
P(5) W(2) C(114) 78.6(2) yes
P(6) W(2) P(7) 71.90(6) yes
P(6) W(2) P(8) 147.72(5) yes
P(6) W(2) C(114) 91.5(2) yes
P(7) W(2) P(8) 75.82(6) yes
P(7) W(2) C(114) 79.3(2) yes
P(8) W(2) C(114) 82.6(2) yes
S(5) W(3) S(6) 68.40(5) yes
S(5) W(3) P(9) 104.48(6) yes
S(5) W(3) P(10) 94.12(7) yes
S(5) W(3) P(11) 102.55(7) yes
S(5) W(3) P(12) 87.95(6) yes
S(5) W(3) C(174) 175.2(2) yes
S(6) W(3) P(9) 72.74(6) yes
S(6) W(3) P(10) 137.52(6) yes
S(6) W(3) P(11) 147.98(6) yes
S(6) W(3) P(12) 73.48(5) yes
S(6) W(3) C(174) 109.2(2) yes
P(9) W(3) P(10) 75.10(6) yes
P(9) W(3) P(11) 138.19(8) yes
P(9) W(3) P(12) 136.20(5) yes
P(9) W(3) C(174) 78.3(2) yes
P(10) W(3) P(11) 71.69(7) yes
P(10) W(3) P(12) 146.88(6) yes
P(10) W(3) C(174) 90.3(2) yes
P(11) W(3) P(12) 75.59(6) yes
P(11) W(3) C(174) 77.2(2) yes
P(12) W(3) C(174) 87.4(2) yes
W(1) S(1) C(47) 90.6(2) yes
W(1) S(2) C(47) 90.6(2) yes
W(2) S(3) C(107) 90.4(2) yes
W(2) S(4) C(107) 91.6(2) yes
W(3) S(5) C(167) 89.9(2) yes
W(3) S(6) C(167) 91.5(2) yes
W(1) P(1) C(1) 109.4(2) yes
W(1) P(1) C(11) 114.8(2) yes
W(1) P(1) C(17) 124.4(2) yes
C(1) P(1) C(11) 104.5(3) yes
C(1) P(1) C(17) 98.9(2) yes
C(11) P(1) C(17) 102.2(3) yes
W(1) P(2) C(2) 113.9(2) yes
W(1) P(2) C(3) 109.51(18) yes
W(1) P(2) C(23) 120.45(19) yes
C(2) P(2) C(3) 105.1(3) yes
C(2) P(2) C(23) 102.9(2) yes
C(3) P(2) C(23) 103.5(3) yes
W(1) P(3) C(8) 109.2(2) yes
W(1) P(3) C(9) 108.6(2) yes
W(1) P(3) C(29) 126.0(2) yes
C(8) P(3) C(9) 108.5(2) yes
C(8) P(3) C(29) 101.7(3) yes
C(9) P(3) C(29) 101.7(3) yes
W(1) P(4) C(10) 110.96(17) yes
W(1) P(4) C(35) 114.4(2) yes
W(1) P(4) C(41) 120.1(2) yes
C(10) P(4) C(35) 102.7(3) yes
C(10) P(4) C(41) 102.9(3) yes
C(35) P(4) C(41) 103.7(2) yes
W(2) P(5) C(61) 109.4(2) yes
W(2) P(5) C(71) 114.7(2) yes
W(2) P(5) C(77) 123.7(2) yes
C(61) P(5) C(71) 104.6(3) yes
C(61) P(5) C(77) 99.1(3) yes
C(71) P(5) C(77) 102.9(2) yes
W(2) P(6) C(62) 114.2(2) yes
W(2) P(6) C(63) 108.1(2) yes
W(2) P(6) C(83) 123.3(3) yes
C(62) P(6) C(63) 104.4(3) yes
C(62) P(6) C(83) 102.4(3) yes
C(63) P(6) C(83) 102.6(3) yes
W(2) P(7) C(68) 108.9(2) yes
W(2) P(7) C(69) 110.0(2) yes
W(2) P(7) C(89) 124.83(19) yes
C(68) P(7) C(69) 106.0(3) yes
C(68) P(7) C(89) 101.9(3) yes
C(69) P(7) C(89) 103.7(3) yes
W(2) P(8) C(70) 111.0(2) yes
W(2) P(8) C(95) 113.4(2) yes
W(2) P(8) C(101) 123.2(2) yes
C(70) P(8) C(95) 103.7(2) yes
C(70) P(8) C(101) 100.2(3) yes
C(95) P(8) C(101) 102.9(3) yes
W(3) P(9) C(121) 109.1(2) yes
W(3) P(9) C(131) 115.3(2) yes
W(3) P(9) C(137) 123.6(2) yes
C(121) P(9) C(131) 103.9(3) yes
C(121) P(9) C(137) 99.2(4) yes
C(131) P(9) C(137) 103.1(3) yes
W(3) P(10) C(122) 113.0(2) yes
W(3) P(10) C(123) 108.5(3) yes
W(3) P(10) C(143) 122.9(3) yes
C(122) P(10) C(123) 104.5(4) yes
C(122) P(10) C(143) 103.0(3) yes
C(123) P(10) C(143) 103.1(4) yes
W(3) P(11) C(128) 108.8(3) yes
W(3) P(11) C(129) 109.9(2) yes
W(3) P(11) C(149) 124.4(3) yes
C(128) P(11) C(129) 106.2(5) yes
C(128) P(11) C(149) 102.2(4) yes
C(129) P(11) C(149) 103.9(3) yes
W(3) P(12) C(130) 111.8(2) yes
W(3) P(12) C(155) 116.0(2) yes
W(3) P(12) C(161) 120.7(2) yes
C(130) P(12) C(155) 102.9(3) yes
C(130) P(12) C(161) 102.3(3) yes
C(155) P(12) C(161) 100.8(3) yes
C(47) N(1) C(48) 122.6(6) yes
C(54) N(2) C(55) 150.3(6) yes
C(107) N(3) C(108) 123.3(6) yes
C(114) N(4) C(115) 155.3(8) yes
C(167) N(5) C(168) 120.7(6) yes
C(174) N(6) C(175) 141.5(9) yes
C(174) N(7) C(195) 131(3) yes
P(1) C(1) C(2) 105.8(4) yes
P(2) C(2) C(1) 108.5(3) yes
P(2) C(3) C(4) 126.0(5) yes
P(2) C(3) C(8) 115.1(4) yes
C(4) C(3) C(8) 118.8(6) yes
C(3) C(4) C(5) 120.5(6) yes
C(4) C(5) C(6) 120.7(6) yes
C(5) C(6) C(7) 119.2(6) yes
C(6) C(7) C(8) 120.1(6) yes
P(3) C(8) C(3) 115.7(4) yes
P(3) C(8) C(7) 123.7(5) yes
C(3) C(8) C(7) 120.6(5) yes
P(3) C(9) C(10) 105.2(4) yes
P(4) C(10) C(9) 109.5(4) yes
P(1) C(11) C(12) 121.5(5) yes
P(1) C(11) C(16) 120.5(5) yes
C(12) C(11) C(16) 117.9(6) yes
C(11) C(12) C(13) 120.8(6) yes
C(12) C(13) C(14) 120.7(8) yes
C(13) C(14) C(15) 119.6(7) yes
C(14) C(15) C(16) 120.4(6) yes
C(11) C(16) C(15) 120.6(7) yes
P(1) C(17) C(18) 120.1(5) yes
P(1) C(17) C(22) 121.1(5) yes
C(18) C(17) C(22) 118.7(6) yes
C(17) C(18) C(19) 120.8(7) yes
C(18) C(19) C(20) 120.3(7) yes
C(19) C(20) C(21) 119.3(6) yes
C(20) C(21) C(22) 119.9(7) yes
C(17) C(22) C(21) 121.0(6) yes
P(2) C(23) C(24) 117.8(5) yes
P(2) C(23) C(28) 123.6(5) yes
C(24) C(23) C(28) 118.3(7) yes
C(23) C(24) C(25) 121.0(6) yes
C(24) C(25) C(26) 119.6(7) yes
C(25) C(26) C(27) 120.8(8) yes
C(26) C(27) C(28) 119.2(7) yes
C(23) C(28) C(27) 121.1(7) yes
P(3) C(29) C(30) 122.0(5) yes
P(3) C(29) C(34) 118.8(5) yes
C(30) C(29) C(34) 119.2(7) yes
C(29) C(30) C(31) 121.3(7) yes
C(30) C(31) C(32) 118.9(7) yes
C(31) C(32) C(33) 120.1(8) yes
C(32) C(33) C(34) 120.9(7) yes
C(29) C(34) C(33) 119.6(6) yes
P(4) C(35) C(36) 119.5(5) yes
P(4) C(35) C(40) 121.5(4) yes
C(36) C(35) C(40) 119.0(6) yes
C(35) C(36) C(37) 120.1(7) yes
C(36) C(37) C(38) 120.9(6) yes
C(37) C(38) C(39) 119.5(7) yes
C(38) C(39) C(40) 120.6(7) yes
C(35) C(40) C(39) 119.9(5) yes
P(4) C(41) C(42) 119.6(4) yes
P(4) C(41) C(46) 121.7(6) yes
C(42) C(41) C(46) 118.7(6) yes
C(41) C(42) C(43) 121.2(6) yes
C(42) C(43) C(44) 119.4(8) yes
C(43) C(44) C(45) 119.8(7) yes
C(44) C(45) C(46) 121.0(7) yes
C(41) C(46) C(45) 120.0(7) yes
S(1) C(47) S(2) 109.9(3) yes
S(1) C(47) N(1) 129.9(6) yes
S(2) C(47) N(1) 120.2(5) yes
N(1) C(48) C(49) 118.5(6) yes
N(1) C(48) C(53) 123.9(6) yes
C(49) C(48) C(53) 117.3(8) yes
C(48) C(49) C(50) 120.7(7) yes
C(49) C(50) C(51) 121.4(8) yes
Cl(1) C(51) C(50) 120.4(7) yes
Cl(1) C(51) C(52) 120.4(6) yes
C(50) C(51) C(52) 119.1(9) yes
C(51) C(52) C(53) 120.0(7) yes
C(48) C(53) C(52) 121.3(7) yes
W(1) C(54) N(2) 172.9(4) yes
N(2) C(55) C(56) 121.8(7) yes
N(2) C(55) C(60) 119.5(6) yes
C(56) C(55) C(60) 118.7(8) yes
C(55) C(56) C(57) 121.5(10) yes
C(56) C(57) C(58) 119.8(10) yes
Cl(2) C(58) C(57) 120.1(9) yes
Cl(2) C(58) C(59) 119.2(11) yes
C(57) C(58) C(59) 120.6(10) yes
C(58) C(59) C(60) 120.3(11) yes
C(55) C(60) C(59) 119.1(8) yes
P(5) C(61) C(62) 103.8(5) yes
P(6) C(62) C(61) 108.1(5) yes
P(6) C(63) C(64) 125.1(6) yes
P(6) C(63) C(68) 115.2(5) yes
C(64) C(63) C(68) 119.5(6) yes
C(63) C(64) C(65) 117.9(8) yes
C(64) C(65) C(66) 122.4(8) yes
C(65) C(66) C(67) 121.1(6) yes
C(66) C(67) C(68) 117.4(7) yes
P(7) C(68) C(63) 114.4(4) yes
P(7) C(68) C(67) 124.0(6) yes
C(63) C(68) C(67) 121.6(7) yes
P(7) C(69) C(70) 105.9(4) yes
P(8) C(70) C(69) 109.8(5) yes
P(5) C(71) C(72) 122.1(5) yes
P(5) C(71) C(76) 119.1(4) yes
C(72) C(71) C(76) 118.7(6) yes
C(71) C(72) C(73) 121.2(6) yes
C(72) C(73) C(74) 120.1(6) yes
C(73) C(74) C(75) 119.9(6) yes
C(74) C(75) C(76) 119.9(6) yes
C(71) C(76) C(75) 120.2(5) yes
P(5) C(77) C(78) 120.6(5) yes
P(5) C(77) C(82) 119.8(4) yes
C(78) C(77) C(82) 119.3(5) yes
C(77) C(78) C(79) 120.1(7) yes
C(78) C(79) C(80) 119.3(7) yes
C(79) C(80) C(81) 120.6(6) yes
C(80) C(81) C(82) 119.6(8) yes
C(77) C(82) C(81) 121.0(6) yes
P(6) C(83) C(84) 119.7(5) yes
P(6) C(83) C(88) 123.1(5) yes
C(84) C(83) C(88) 117.1(6) yes
C(83) C(84) C(85) 121.1(7) yes
C(84) C(85) C(86) 120.3(7) yes
C(85) C(86) C(87) 119.9(8) yes
C(86) C(87) C(88) 121.1(8) yes
C(83) C(88) C(87) 120.3(7) yes
P(7) C(89) C(90) 121.3(5) yes
P(7) C(89) C(94) 121.1(4) yes
C(90) C(89) C(94) 117.5(6) yes
C(89) C(90) C(91) 122.4(7) yes
C(90) C(91) C(92) 118.2(6) yes
C(91) C(92) C(93) 121.0(7) yes
C(92) C(93) C(94) 119.9(7) yes
C(89) C(94) C(93) 120.8(5) yes
P(8) C(95) C(96) 121.1(4) yes
P(8) C(95) C(100) 120.0(5) yes
C(96) C(95) C(100) 118.7(6) yes
C(95) C(96) C(97) 120.4(6) yes
C(96) C(97) C(98) 120.0(7) yes
C(97) C(98) C(99) 120.4(6) yes
C(98) C(99) C(100) 119.9(7) yes
C(95) C(100) C(99) 120.6(7) yes
P(8) C(101) C(102) 121.5(5) yes
P(8) C(101) C(106) 119.8(5) yes
C(102) C(101) C(106) 118.6(7) yes
C(101) C(102) C(103) 120.6(7) yes
C(102) C(103) C(104) 119.6(7) yes
C(103) C(104) C(105) 119.5(8) yes
C(104) C(105) C(106) 121.4(7) yes
C(101) C(106) C(105) 120.2(7) yes
S(3) C(107) S(4) 109.7(3) yes
S(3) C(107) N(3) 130.1(5) yes
S(4) C(107) N(3) 120.2(5) yes
N(3) C(108) C(109) 119.4(6) yes
N(3) C(108) C(113) 122.8(8) yes
C(109) C(108) C(113) 117.2(6) yes
C(108) C(109) C(110) 122.7(7) yes
C(109) C(110) C(111) 118.2(9) yes
Cl(3) C(111) C(110) 119.0(7) yes
Cl(3) C(111) C(112) 115.7(5) yes
C(110) C(111) C(112) 125.2(7) yes
C(111) C(112) C(113) 115.3(6) yes
C(108) C(113) C(112) 121.1(8) yes
W(2) C(114) N(4) 175.9(7) yes
N(4) C(115) C(116) 121.6(7) yes
N(4) C(115) C(120) 121.3(7) yes
C(116) C(115) C(120) 117.1(6) yes
C(115) C(116) C(117) 122.5(7) yes
C(116) C(117) C(118) 119.0(8) yes
Cl(4) C(118) C(117) 119.7(6) yes
Cl(4) C(118) C(119) 119.0(6) yes
C(117) C(118) C(119) 121.3(6) yes
C(118) C(119) C(120) 119.0(7) yes
C(115) C(120) C(119) 121.1(7) yes
P(9) C(121) C(122) 105.3(6) yes
P(10) C(122) C(121) 108.4(5) yes
P(10) C(123) C(124) 124.5(8) yes
P(10) C(123) C(128) 114.8(8) yes
C(124) C(123) C(128) 120.6(11) yes
C(123) C(124) C(125) 118.3(10) yes
C(124) C(125) C(126) 121.3(15) yes
C(125) C(126) C(127) 120.4(16) yes
C(126) C(127) C(128) 119.7(11) yes
P(11) C(128) C(123) 114.5(9) yes
P(11) C(128) C(127) 125.9(7) yes
C(123) C(128) C(127) 119.6(10) yes
P(11) C(129) C(130) 107.0(7) yes
P(12) C(130) C(129) 110.3(5) yes
P(9) C(131) C(132) 120.1(7) yes
P(9) C(131) C(136) 120.6(6) yes
C(132) C(131) C(136) 119.2(7) yes
C(131) C(132) C(133) 118.6(10) yes
C(132) C(133) C(134) 121.8(10) yes
C(133) C(134) C(135) 119.2(7) yes
C(134) C(135) C(136) 119.5(9) yes
C(131) C(136) C(135) 121.6(8) yes
P(9) C(137) C(138) 120.4(6) yes
P(9) C(137) C(142) 120.3(5) yes
C(138) C(137) C(142) 118.9(7) yes
C(137) C(138) C(139) 121.1(7) yes
C(138) C(139) C(140) 119.5(7) yes
C(139) C(140) C(141) 119.7(8) yes
C(140) C(141) C(142) 121.7(8) yes
C(137) C(142) C(141) 119.2(6) yes
P(10) C(143) C(144) 123.8(8) yes
P(10) C(143) C(148) 119.3(6) yes
C(144) C(143) C(148) 116.9(8) yes
C(143) C(144) C(145) 120.2(11) yes
C(144) C(145) C(146) 122.3(10) yes
C(145) C(146) C(147) 118.5(10) yes
C(146) C(147) C(148) 120.4(11) yes
C(143) C(148) C(147) 121.6(9) yes
P(11) C(149) C(150) 120.2(9) yes
P(11) C(149) C(154) 120.0(6) yes
C(150) C(149) C(154) 119.6(9) yes
C(149) C(150) C(151) 120.3(13) yes
C(150) C(151) C(152) 120.2(10) yes
C(151) C(152) C(153) 119.3(11) yes
C(152) C(153) C(154) 120.1(13) yes
C(149) C(154) C(153) 120.4(9) yes
P(12) C(155) C(156) 118.4(4) yes
P(12) C(155) C(160) 122.4(5) yes
C(156) C(155) C(160) 119.2(6) yes
C(155) C(156) C(157) 120.2(5) yes
C(156) C(157) C(158) 120.5(7) yes
C(157) C(158) C(159) 120.5(7) yes
C(158) C(159) C(160) 120.1(6) yes
C(155) C(160) C(159) 119.4(6) yes
P(12) C(161) C(162) 120.2(6) yes
P(12) C(161) C(166) 121.1(5) yes
C(162) C(161) C(166) 118.7(7) yes
C(161) C(162) C(163) 119.9(7) yes
C(162) C(163) C(164) 121.7(6) yes
C(163) C(164) C(165) 118.1(8) yes
C(164) C(165) C(166) 121.1(8) yes
C(161) C(166) C(165) 120.6(6) yes
S(5) C(167) S(6) 110.2(4) yes
S(5) C(167) N(5) 131.8(5) yes
S(6) C(167) N(5) 118.0(4) yes
N(5) C(168) C(169) 117.2(6) yes
N(5) C(168) C(173) 124.0(9) yes
N(5) C(168) C(189) 127.3(18) yes
N(5) C(168) C(193) 108.9(12) yes
C(169) C(168) C(173) 118.8(8) yes
C(189) C(168) C(193) 120(2) yes
C(168) C(169) C(170) 119.6(9) yes
C(169) C(170) C(171) 119.4(12) yes
Cl(5) C(171) C(170) 113.9(10) yes
Cl(5) C(171) C(172) 122.7(8) yes
Cl(6) C(171) C(190) 125.9(18) yes
Cl(6) C(171) C(192) 114.7(12) yes
C(170) C(171) C(172) 123.0(11) yes
C(190) C(171) C(192) 119(2) yes
C(171) C(172) C(173) 116.1(10) yes
C(168) C(173) C(172) 121.7(11) yes
W(3) C(174) N(6) 168.2(7) yes
W(3) C(174) N(7) 153(2) yes
N(6) C(175) C(176) 121.4(10) yes
N(6) C(175) C(180) 118.7(9) yes
C(176) C(175) C(180) 119.8(9) yes
C(175) C(176) C(177) 121.6(10) yes
C(176) C(177) C(178) 116.7(9) yes
Cl(7) C(178) C(177) 117.0(7) yes
Cl(7) C(178) C(179) 119.5(9) yes
C(177) C(178) C(179) 123.3(10) yes
C(178) C(179) C(180) 117.2(12) yes
C(175) C(180) C(179) 121.1(10) yes
Cl(9) C(181) Cl(10) 110.9(4) yes
Cl(11) C(182) Cl(12) 112.2(6) yes
Cl(13) C(183) Cl(14) 116.9(10) yes
Cl(15) C(184) Cl(16) 113.8(5) yes
Cl(15) C(184) Cl(17) 120.6(10) yes
Cl(18) C(185) Cl(19) 111.5(11) yes
Cl(20) C(186) Cl(21) 107.2(9) yes
Cl(22) C(187) Cl(23) 111(2) yes
Cl(24) C(188) Cl(25) 98(4) yes
Cl(26) C(188) Cl(27) 123(6) yes
C(168) C(189) C(190) 126(3) yes
C(171) C(190) C(189) 123(3) yes
Cl(26) C(191) Cl(27) 104(3) yes
C(171) C(192) C(193) 120(2) yes
C(168) C(193) C(192) 110(2) yes
N(7) C(195) C(196) 128(3) yes
N(7) C(195) C(200) 110(3) yes
C(196) C(195) C(200) 122(4) yes
C(195) C(196) C(197) 118(4) yes
C(196) C(197) C(198) 123(4) yes
Cl(8) C(198) C(197) 118(3) yes
Cl(8) C(198) C(199) 121(3) yes
C(197) C(198) C(199) 120(4) yes
C(198) C(199) C(200) 112(3) yes
Cl(30) C(201) Cl(31) 72(2) yes
P(1) C(1) H(1A) 110.6 no
P(1) C(1) H(1B) 110.6 no
C(2) C(1) H(1A) 110.6 no
C(2) C(1) H(1B) 110.6 no
H(1A) C(1) H(1B) 108.7 no
P(2) C(2) H(2A) 110.0 no
P(2) C(2) H(2B) 110.0 no
C(1) C(2) H(2A) 110.0 no
C(1) C(2) H(2B) 110.0 no
H(2A) C(2) H(2B) 108.4 no
C(3) C(4) H(4) 119.8 no
C(5) C(4) H(4) 119.8 no
C(4) C(5) H(5) 119.7 no
C(6) C(5) H(5) 119.7 no
C(5) C(6) H(6) 120.4 no
C(7) C(6) H(6) 120.4 no
C(6) C(7) H(7) 119.9 no
C(8) C(7) H(7) 120.0 no
P(3) C(9) H(9A) 110.7 no
P(3) C(9) H(9B) 110.7 no
C(10) C(9) H(9A) 110.7 no
C(10) C(9) H(9B) 110.7 no
H(9A) C(9) H(9B) 108.8 no
P(4) C(10) H(10A) 109.8 no
P(4) C(10) H(10B) 109.7 no
C(9) C(10) H(10A) 109.8 no
C(9) C(10) H(10B) 109.8 no
H(10A) C(10) H(10B) 108.2 no
C(11) C(12) H(12) 119.6 no
C(13) C(12) H(12) 119.6 no
C(12) C(13) H(13) 119.7 no
C(14) C(13) H(13) 119.7 no
C(13) C(14) H(14) 120.2 no
C(15) C(14) H(14) 120.2 no
C(14) C(15) H(15) 119.8 no
C(16) C(15) H(15) 119.8 no
C(11) C(16) H(16) 119.7 no
C(15) C(16) H(16) 119.7 no
C(17) C(18) H(18) 119.6 no
C(19) C(18) H(18) 119.6 no
C(18) C(19) H(19) 119.8 no
C(20) C(19) H(19) 119.9 no
C(19) C(20) H(20) 120.3 no
C(21) C(20) H(20) 120.3 no
C(20) C(21) H(21) 120.0 no
C(22) C(21) H(21) 120.0 no
C(17) C(22) H(22) 119.5 no
C(21) C(22) H(22) 119.5 no
C(23) C(24) H(24) 119.5 no
C(25) C(24) H(24) 119.5 no
C(24) C(25) H(25) 120.2 no
C(26) C(25) H(25) 120.2 no
C(25) C(26) H(26) 119.6 no
C(27) C(26) H(26) 119.6 no
C(26) C(27) H(27) 120.4 no
C(28) C(27) H(27) 120.4 no
C(23) C(28) H(28) 119.5 no
C(27) C(28) H(28) 119.4 no
C(29) C(30) H(30) 119.4 no
C(31) C(30) H(30) 119.4 no
C(30) C(31) H(31) 120.5 no
C(32) C(31) H(31) 120.5 no
C(31) C(32) H(32) 119.9 no
C(33) C(32) H(32) 119.9 no
C(32) C(33) H(33) 119.6 no
C(34) C(33) H(33) 119.6 no
C(29) C(34) H(34) 120.2 no
C(33) C(34) H(34) 120.2 no
C(35) C(36) H(36) 119.9 no
C(37) C(36) H(36) 120.0 no
C(36) C(37) H(37) 119.6 no
C(38) C(37) H(37) 119.6 no
C(37) C(38) H(38) 120.3 no
C(39) C(38) H(38) 120.3 no
C(38) C(39) H(39) 119.7 no
C(40) C(39) H(39) 119.7 no
C(35) C(40) H(40) 120.1 no
C(39) C(40) H(40) 120.1 no
C(41) C(42) H(42) 119.4 no
C(43) C(42) H(42) 119.4 no
C(42) C(43) H(43) 120.3 no
C(44) C(43) H(43) 120.3 no
C(43) C(44) H(44) 120.1 no
C(45) C(44) H(44) 120.1 no
C(44) C(45) H(45) 119.5 no
C(46) C(45) H(45) 119.5 no
C(41) C(46) H(46) 120.0 no
C(45) C(46) H(46) 120.0 no
C(48) C(49) H(49) 119.6 no
C(50) C(49) H(49) 119.6 no
C(49) C(50) H(50) 119.3 no
C(51) C(50) H(50) 119.3 no
C(51) C(52) H(52) 120.0 no
C(53) C(52) H(52) 120.0 no
C(48) C(53) H(53) 119.3 no
C(52) C(53) H(53) 119.4 no
C(55) C(56) H(56) 119.3 no
C(57) C(56) H(56) 119.3 no
C(56) C(57) H(57) 120.1 no
C(58) C(57) H(57) 120.1 no
C(58) C(59) H(59) 119.9 no
C(60) C(59) H(59) 119.8 no
C(55) C(60) H(60) 120.4 no
C(59) C(60) H(60) 120.4 no
P(5) C(61) H(61A) 111.0 no
P(5) C(61) H(61B) 111.0 no
C(62) C(61) H(61A) 111.0 no
C(62) C(61) H(61B) 111.0 no
H(61A) C(61) H(61B) 109.0 no
P(6) C(62) H(62A) 110.1 no
P(6) C(62) H(62B) 110.1 no
C(61) C(62) H(62A) 110.1 no
C(61) C(62) H(62B) 110.1 no
H(62A) C(62) H(62B) 108.4 no
C(63) C(64) H(64) 121.1 no
C(65) C(64) H(64) 121.1 no
C(64) C(65) H(65) 118.8 no
C(66) C(65) H(65) 118.8 no
C(65) C(66) H(66) 119.4 no
C(67) C(66) H(66) 119.4 no
C(66) C(67) H(67) 121.3 no
C(68) C(67) H(67) 121.3 no
P(7) C(69) H(69A) 110.6 no
P(7) C(69) H(69B) 110.6 no
C(70) C(69) H(69A) 110.5 no
C(70) C(69) H(69B) 110.6 no
H(69A) C(69) H(69B) 108.7 no
P(8) C(70) H(70A) 109.7 no
P(8) C(70) H(70B) 109.7 no
C(69) C(70) H(70A) 109.7 no
C(69) C(70) H(70B) 109.7 no
H(70A) C(70) H(70B) 108.2 no
C(71) C(72) H(72) 119.4 no
C(73) C(72) H(72) 119.4 no
C(72) C(73) H(73) 120.0 no
C(74) C(73) H(73) 120.0 no
C(73) C(74) H(74) 120.0 no
C(75) C(74) H(74) 120.0 no
C(74) C(75) H(75) 120.0 no
C(76) C(75) H(75) 120.1 no
C(71) C(76) H(76) 119.9 no
C(75) C(76) H(76) 119.9 no
C(77) C(78) H(78) 119.9 no
C(79) C(78) H(78) 119.9 no
C(78) C(79) H(79) 120.3 no
C(80) C(79) H(79) 120.3 no
C(79) C(80) H(80) 119.7 no
C(81) C(80) H(80) 119.7 no
C(80) C(81) H(81) 120.2 no
C(82) C(81) H(81) 120.2 no
C(77) C(82) H(82) 119.5 no
C(81) C(82) H(82) 119.5 no
C(83) C(84) H(84) 119.5 no
C(85) C(84) H(84) 119.4 no
C(84) C(85) H(85) 119.8 no
C(86) C(85) H(85) 119.8 no
C(85) C(86) H(86) 120.0 no
C(87) C(86) H(86) 120.0 no
C(86) C(87) H(87) 119.5 no
C(88) C(87) H(87) 119.4 no
C(83) C(88) H(88) 119.8 no
C(87) C(88) H(88) 119.9 no
C(89) C(90) H(90) 118.8 no
C(91) C(90) H(90) 118.8 no
C(90) C(91) H(91) 120.9 no
C(92) C(91) H(91) 120.9 no
C(91) C(92) H(92) 119.5 no
C(93) C(92) H(92) 119.5 no
C(92) C(93) H(93) 120.1 no
C(94) C(93) H(93) 120.1 no
C(89) C(94) H(94) 119.6 no
C(93) C(94) H(94) 119.6 no
C(95) C(96) H(96) 119.8 no
C(97) C(96) H(96) 119.8 no
C(96) C(97) H(97) 120.0 no
C(98) C(97) H(97) 120.0 no
C(97) C(98) H(98) 119.8 no
C(99) C(98) H(98) 119.8 no
C(98) C(99) H(99) 120.1 no
C(100) C(99) H(99) 120.0 no
C(95) C(100) H(100) 119.7 no
C(99) C(100) H(100) 119.7 no
C(101) C(102) H(102) 119.7 no
C(103) C(102) H(102) 119.7 no
C(102) C(103) H(103) 120.2 no
C(104) C(103) H(103) 120.2 no
C(103) C(104) H(104) 120.3 no
C(105) C(104) H(104) 120.3 no
C(104) C(105) H(105) 119.3 no
C(106) C(105) H(105) 119.3 no
C(101) C(106) H(106) 119.9 no
C(105) C(106) H(106) 119.9 no
C(108) C(109) H(109) 118.6 no
C(110) C(109) H(109) 118.6 no
C(109) C(110) H(110) 120.9 no
C(111) C(110) H(110) 120.9 no
C(111) C(112) H(112) 122.4 no
C(113) C(112) H(112) 122.4 no
C(108) C(113) H(113) 119.4 no
C(112) C(113) H(113) 119.4 no
C(115) C(116) H(116) 118.8 no
C(117) C(116) H(116) 118.8 no
C(116) C(117) H(117) 120.5 no
C(118) C(117) H(117) 120.5 no
C(118) C(119) H(119) 120.5 no
C(120) C(119) H(119) 120.5 no
C(115) C(120) H(120) 119.4 no
C(119) C(120) H(120) 119.4 no
P(9) C(121) H(12A) 110.7 no
P(9) C(121) H(12B) 110.7 no
C(122) C(121) H(12A) 110.7 no
C(122) C(121) H(12B) 110.7 no
H(12A) C(121) H(12B) 108.8 no
P(10) C(122) H(12C) 110.0 no
P(10) C(122) H(12D) 110.0 no
C(121) C(122) H(12C) 110.0 no
C(121) C(122) H(12D) 110.0 no
H(12C) C(122) H(12D) 108.4 no
C(123) C(124) H(124) 120.9 no
C(125) C(124) H(124) 120.9 no
C(124) C(125) H(125) 119.3 no
C(126) C(125) H(125) 119.4 no
C(125) C(126) H(126) 119.8 no
C(127) C(126) H(126) 119.8 no
C(126) C(127) H(127) 120.1 no
C(128) C(127) H(127) 120.1 no
P(11) C(129) H(12E) 110.3 no
P(11) C(129) H(12F) 110.3 no
C(130) C(129) H(12E) 110.3 no
C(130) C(129) H(12F) 110.3 no
H(12E) C(129) H(12F) 108.6 no
P(12) C(130) H(13A) 109.6 no
P(12) C(130) H(13B) 109.6 no
C(129) C(130) H(13A) 109.6 no
C(129) C(130) H(13B) 109.6 no
H(13A) C(130) H(13B) 108.1 no
C(131) C(132) H(132) 120.7 no
C(133) C(132) H(132) 120.7 no
C(132) C(133) H(133) 119.1 no
C(134) C(133) H(133) 119.1 no
C(133) C(134) H(134) 120.4 no
C(135) C(134) H(134) 120.4 no
C(134) C(135) H(135) 120.2 no
C(136) C(135) H(135) 120.2 no
C(131) C(136) H(136) 119.2 no
C(135) C(136) H(136) 119.2 no
C(137) C(138) H(138) 119.5 no
C(139) C(138) H(138) 119.5 no
C(138) C(139) H(139) 120.2 no
C(140) C(139) H(139) 120.2 no
C(139) C(140) H(140) 120.2 no
C(141) C(140) H(140) 120.2 no
C(140) C(141) H(141) 119.2 no
C(142) C(141) H(141) 119.2 no
C(137) C(142) H(142) 120.4 no
C(141) C(142) H(142) 120.4 no
C(143) C(144) H(144) 119.9 no
C(145) C(144) H(144) 119.9 no
C(144) C(145) H(145) 118.9 no
C(146) C(145) H(145) 118.9 no
C(145) C(146) H(146) 120.7 no
C(147) C(146) H(146) 120.7 no
C(146) C(147) H(147) 119.8 no
C(148) C(147) H(147) 119.8 no
C(143) C(148) H(148) 119.2 no
C(147) C(148) H(148) 119.2 no
C(149) C(150) H(150) 119.8 no
C(151) C(150) H(150) 119.8 no
C(150) C(151) H(151) 119.9 no
C(152) C(151) H(151) 119.9 no
C(151) C(152) H(152) 120.3 no
C(153) C(152) H(152) 120.3 no
C(152) C(153) H(153) 120.0 no
C(154) C(153) H(153) 120.0 no
C(149) C(154) H(154) 119.8 no
C(153) C(154) H(154) 119.8 no
C(155) C(156) H(156) 119.9 no
C(157) C(156) H(156) 119.9 no
C(156) C(157) H(157) 119.8 no
C(158) C(157) H(157) 119.8 no
C(157) C(158) H(158) 119.8 no
C(159) C(158) H(158) 119.8 no
C(158) C(159) H(159) 119.9 no
C(160) C(159) H(159) 119.9 no
C(155) C(160) H(160) 120.3 no
C(159) C(160) H(160) 120.3 no
C(161) C(162) H(162) 120.1 no
C(163) C(162) H(162) 120.1 no
C(162) C(163) H(163) 119.2 no
C(164) C(163) H(163) 119.2 no
C(163) C(164) H(164) 121.0 no
C(165) C(164) H(164) 121.0 no
C(164) C(165) H(165) 119.4 no
C(166) C(165) H(165) 119.4 no
C(161) C(166) H(166) 119.7 no
C(165) C(166) H(166) 119.7 no
Cl(9) C(181) H(18A) 109.4 no
Cl(9) C(181) H(18B) 109.5 no
Cl(10) C(181) H(18A) 109.5 no
Cl(10) C(181) H(18B) 109.5 no
H(18A) C(181) H(18B) 108.0 no
Cl(11) C(182) H(18C) 109.2 no
Cl(11) C(182) H(18D) 109.2 no
Cl(12) C(182) H(18C) 109.2 no
Cl(12) C(182) H(18D) 109.2 no
H(18C) C(182) H(18D) 107.9 no
Cl(13) C(183) H(18E) 108.1 no
Cl(13) C(183) H(18F) 108.1 no
Cl(14) C(183) H(18E) 108.1 no
Cl(14) C(183) H(18F) 108.1 no
H(18E) C(183) H(18F) 107.3 no

loop_
_geom_bond_atom_site_label_1
_geom_bond_atom_site_label_2
_geom_bond_distance
_geom_bond_publ_flag
W(1) S(1) 2.5518(18) yes
W(1) S(2) 2.5361(14) yes
W(1) P(1) 2.4764(17) yes
W(1) P(2) 2.4788(13) yes
W(1) P(3) 2.4821(17) yes
W(1) P(4) 2.5438(13) yes
W(1) C(54) 1.921(7) yes
W(2) S(3) 2.5826(15) yes
W(2) S(4) 2.5397(15) yes
W(2) P(5) 2.4815(19) yes
W(2) P(6) 2.487(2) yes
W(2) P(7) 2.4852(18) yes
W(2) P(8) 2.5375(19) yes
W(2) C(114) 1.949(6) yes
W(3) S(5) 2.5945(19) yes
W(3) S(6) 2.532(2) yes
W(3) P(9) 2.4836(18) yes
W(3) P(10) 2.497(2) yes
W(3) P(11) 2.468(2) yes
W(3) P(12) 2.5398(17) yes
W(3) C(174) 1.920(9) yes
Cl(1) C(51) 1.722(10) yes
Cl(2) C(58) 1.743(10) yes
Cl(3) C(111) 1.752(7) yes
Cl(4) C(118) 1.749(7) yes
Cl(5) C(171) 1.757(13) yes
Cl(6) C(171) 1.89(2) yes
Cl(7) C(178) 1.763(10) yes
Cl(8) C(198) 1.66(5) yes
Cl(9) C(181) 1.767(9) yes
Cl(10) C(181) 1.747(11) yes
Cl(11) C(182) 1.623(10) yes
Cl(12) C(182) 1.856(12) yes
Cl(13) C(183) 1.773(16) yes
Cl(14) C(183) 1.682(17) yes
Cl(15) C(184) 1.754(14) yes
Cl(16) C(184) 1.742(14) yes
Cl(17) C(184) 1.54(2) yes
Cl(18) C(185) 1.777(17) yes
Cl(19) C(185) 1.74(2) yes
Cl(20) C(186) 1.753(18) yes
Cl(21) C(186) 1.759(16) yes
Cl(22) C(187) 1.78(5) yes
Cl(23) C(187) 1.73(4) yes
Cl(24) C(188) 1.75(9) yes
Cl(25) C(188) 1.72(6) yes
Cl(26) C(191) 1.75(12) yes
Cl(27) C(191) 1.75(9) yes
Cl(28) C(194) 1.73(3) yes
Cl(29) C(194) 1.74(7) yes
Cl(30) C(201) 1.74(7) yes
Cl(31) C(201) 1.75(7) yes
S(1) C(47) 1.746(6) yes
S(2) C(47) 1.771(8) yes
S(3) C(107) 1.751(7) yes
S(4) C(107) 1.760(6) yes
S(5) C(167) 1.747(7) yes
S(6) C(167) 1.768(7) yes
P(1) C(1) 1.829(5) yes
P(1) C(11) 1.825(7) yes
P(1) C(17) 1.839(6) yes
P(2) C(2) 1.841(6) yes
P(2) C(3) 1.830(6) yes
P(2) C(23) 1.829(7) yes
P(3) C(8) 1.824(6) yes
P(3) C(9) 1.826(6) yes
P(3) C(29) 1.840(7) yes
P(4) C(10) 1.848(6) yes
P(4) C(35) 1.845(7) yes
P(4) C(41) 1.828(7) yes
P(5) C(61) 1.846(7) yes
P(5) C(71) 1.819(7) yes
P(5) C(77) 1.834(5) yes
P(6) C(62) 1.818(9) yes
P(6) C(63) 1.817(6) yes
P(6) C(83) 1.809(7) yes
P(7) C(68) 1.823(7) yes
P(7) C(69) 1.819(7) yes
P(7) C(89) 1.822(7) yes
P(8) C(70) 1.844(7) yes
P(8) C(95) 1.856(6) yes
P(8) C(101) 1.828(7) yes
P(9) C(121) 1.835(9) yes
P(9) C(131) 1.827(7) yes
P(9) C(137) 1.829(9) yes
P(10) C(122) 1.837(7) yes
P(10) C(123) 1.838(12) yes
P(10) C(143) 1.807(8) yes
P(11) C(128) 1.825(11) yes
P(11) C(129) 1.834(9) yes
P(11) C(149) 1.847(8) yes
P(12) C(130) 1.859(7) yes
P(12) C(155) 1.848(6) yes
P(12) C(161) 1.844(8) yes
N(1) C(47) 1.283(8) yes
N(1) C(48) 1.402(11) yes
N(2) C(54) 1.237(10) yes
N(2) C(55) 1.393(10) yes
N(3) C(107) 1.290(8) yes
N(3) C(108) 1.406(8) yes
N(4) C(114) 1.187(9) yes
N(4) C(115) 1.388(8) yes
N(5) C(167) 1.290(11) yes
N(5) C(168) 1.402(10) yes
N(6) C(174) 1.259(14) yes
N(6) C(175) 1.396(14) yes
N(6) C(195) 1.28(4) yes
N(7) C(174) 1.26(4) yes
N(7) C(175) 1.36(4) yes
N(7) C(195) 1.44(6) yes
C(1) C(2) 1.533(10) yes
C(3) C(4) 1.389(8) yes
C(3) C(8) 1.402(8) yes
C(4) C(5) 1.378(10) yes
C(5) C(6) 1.375(10) yes
C(6) C(7) 1.409(9) yes
C(7) C(8) 1.363(9) yes
C(9) C(10) 1.521(8) yes
C(11) C(12) 1.387(10) yes
C(11) C(16) 1.413(9) yes
C(12) C(13) 1.384(11) yes
C(13) C(14) 1.378(10) yes
C(14) C(15) 1.376(13) yes
C(15) C(16) 1.382(10) yes
C(17) C(18) 1.392(10) yes
C(17) C(22) 1.392(10) yes
C(18) C(19) 1.392(11) yes
C(19) C(20) 1.393(12) yes
C(20) C(21) 1.395(11) yes
C(21) C(22) 1.397(9) yes
C(23) C(24) 1.399(9) yes
C(23) C(28) 1.375(10) yes
C(24) C(25) 1.373(11) yes
C(25) C(26) 1.381(11) yes
C(26) C(27) 1.370(13) yes
C(27) C(28) 1.395(12) yes
C(29) C(30) 1.373(10) yes
C(29) C(34) 1.406(9) yes
C(30) C(31) 1.402(13) yes
C(31) C(32) 1.393(11) yes
C(32) C(33) 1.375(11) yes
C(33) C(34) 1.388(11) yes
C(35) C(36) 1.402(8) yes
C(35) C(40) 1.378(10) yes
C(36) C(37) 1.389(10) yes
C(37) C(38) 1.366(12) yes
C(38) C(39) 1.380(9) yes
C(39) C(40) 1.405(10) yes
C(41) C(42) 1.374(11) yes
C(41) C(46) 1.413(8) yes
C(42) C(43) 1.393(11) yes
C(43) C(44) 1.407(10) yes
C(44) C(45) 1.361(14) yes
C(45) C(46) 1.387(11) yes
C(48) C(49) 1.400(11) yes
C(48) C(53) 1.396(10) yes
C(49) C(50) 1.387(14) yes
C(50) C(51) 1.359(12) yes
C(51) C(52) 1.392(12) yes
C(52) C(53) 1.389(13) yes
C(55) C(56) 1.365(11) yes
C(55) C(60) 1.389(13) yes
C(56) C(57) 1.369(14) yes
C(57) C(58) 1.37(2) yes
C(58) C(59) 1.339(16) yes
C(59) C(60) 1.408(15) yes
C(61) C(62) 1.540(10) yes
C(63) C(64) 1.418(12) yes
C(63) C(68) 1.391(11) yes
C(64) C(65) 1.388(10) yes
C(65) C(66) 1.348(14) yes
C(66) C(67) 1.411(12) yes
C(67) C(68) 1.397(8) yes
C(69) C(70) 1.532(10) yes
C(71) C(72) 1.391(8) yes
C(71) C(76) 1.402(9) yes
C(72) C(73) 1.377(10) yes
C(73) C(74) 1.399(11) yes
C(74) C(75) 1.379(9) yes
C(75) C(76) 1.404(10) yes
C(77) C(78) 1.378(9) yes
C(77) C(82) 1.388(11) yes
C(78) C(79) 1.404(9) yes
C(79) C(80) 1.400(13) yes
C(80) C(81) 1.361(11) yes
C(81) C(82) 1.394(8) yes
C(83) C(84) 1.411(9) yes
C(83) C(88) 1.405(11) yes
C(84) C(85) 1.375(11) yes
C(85) C(86) 1.372(13) yes
C(86) C(87) 1.365(12) yes
C(87) C(88) 1.384(12) yes
C(89) C(90) 1.385(8) yes
C(89) C(94) 1.414(9) yes
C(90) C(91) 1.376(11) yes
C(91) C(92) 1.397(12) yes
C(92) C(93) 1.374(10) yes
C(93) C(94) 1.371(11) yes
C(95) C(96) 1.392(10) yes
C(95) C(100) 1.386(10) yes
C(96) C(97) 1.386(10) yes
C(97) C(98) 1.389(10) yes
C(98) C(99) 1.356(11) yes
C(99) C(100) 1.402(10) yes
C(101) C(102) 1.403(10) yes
C(101) C(106) 1.383(10) yes
C(102) C(103) 1.403(11) yes
C(103) C(104) 1.376(12) yes
C(104) C(105) 1.384(12) yes
C(105) C(106) 1.381(12) yes
C(108) C(109) 1.396(13) yes
C(108) C(113) 1.373(11) yes
C(109) C(110) 1.364(11) yes
C(110) C(111) 1.373(12) yes
C(111) C(112) 1.320(12) yes
C(112) C(113) 1.494(10) yes
C(115) C(116) 1.395(11) yes
C(115) C(120) 1.380(11) yes
C(116) C(117) 1.371(10) yes
C(117) C(118) 1.348(12) yes
C(118) C(119) 1.390(12) yes
C(119) C(120) 1.385(9) yes
C(121) C(122) 1.517(10) yes
C(123) C(124) 1.413(17) yes
C(123) C(128) 1.378(13) yes
C(124) C(125) 1.37(2) yes
C(125) C(126) 1.365(19) yes
C(126) C(127) 1.39(2) yes
C(127) C(128) 1.382(19) yes
C(129) C(130) 1.528(13) yes
C(131) C(132) 1.398(14) yes
C(131) C(136) 1.368(13) yes
C(132) C(133) 1.418(11) yes
C(133) C(134) 1.364(17) yes
C(134) C(135) 1.386(15) yes
C(135) C(136) 1.408(10) yes
C(137) C(138) 1.400(9) yes
C(137) C(142) 1.405(11) yes
C(138) C(139) 1.388(13) yes
C(139) C(140) 1.394(13) yes
C(140) C(141) 1.375(10) yes
C(141) C(142) 1.390(12) yes
C(143) C(144) 1.390(13) yes
C(143) C(148) 1.369(15) yes
C(144) C(145) 1.399(17) yes
C(145) C(146) 1.344(19) yes
C(146) C(147) 1.356(15) yes
C(147) C(148) 1.413(12) yes
C(149) C(150) 1.377(13) yes
C(149) C(154) 1.354(16) yes
C(150) C(151) 1.380(18) yes
C(151) C(152) 1.35(2) yes
C(152) C(153) 1.395(16) yes
C(153) C(154) 1.371(14) yes
C(155) C(156) 1.394(9) yes
C(155) C(160) 1.397(8) yes
C(156) C(157) 1.393(10) yes
C(157) C(158) 1.362(9) yes
C(158) C(159) 1.379(12) yes
C(159) C(160) 1.407(10) yes
C(161) C(162) 1.395(8) yes
C(161) C(166) 1.373(10) yes
C(162) C(163) 1.377(13) yes
C(163) C(164) 1.372(12) yes
C(164) C(165) 1.380(10) yes
C(165) C(166) 1.381(13) yes
C(168) C(169) 1.457(15) yes
C(168) C(173) 1.370(11) yes
C(168) C(189) 1.09(3) yes
C(168) C(193) 1.72(3) yes
C(169) C(170) 1.388(18) yes
C(170) C(171) 1.321(15) yes
C(171) C(172) 1.46(2) yes
C(171) C(190) 1.21(3) yes
C(171) C(192) 1.56(2) yes
C(172) C(173) 1.392(19) yes
C(175) C(176) 1.394(14) yes
C(175) C(180) 1.385(16) yes
C(176) C(177) 1.397(15) yes
C(177) C(178) 1.388(16) yes
C(178) C(179) 1.417(16) yes
C(179) C(180) 1.388(17) yes
C(189) C(190) 1.46(5) yes
C(192) C(193) 1.37(4) yes
C(195) C(196) 1.38(6) yes
C(195) C(200) 1.52(5) yes
C(196) C(197) 1.37(8) yes
C(197) C(198) 1.45(5) yes
C(198) C(199) 1.60(6) yes
C(199) C(200) 1.34(8) yes
